data_4022335
loop_
_publ_author_name
'Alexander Krivokapic'
'Andrew R. Cowley'
'Harry L. Anderson'

_publ_section_title
;
 Contracted and Expanded meso-Alkynyl Porphyrinoids:
 from Triphyrin to Hexaphyrin
;
_journal_name_full 'Journal of Organic Chemistry'
_journal_page_first 1089
_journal_page_last 1096
_journal_paper_doi 10.1021/jo026748c
_journal_volume 68
_journal_year 2003
_chemical_compound_source
;
Synthesised as described.
;
_chemical_formula_moiety '(C80 H124 N4 Si4 Zn1), 1/2(C7 H8), 2(C1 H4 O)'
_chemical_formula_sum 'C85.5 H136 N4 O2 Si4 Zn'
_chemical_formula_weight 1429.75
_chemical_melting_point ?
_chemical_name_systematic
;
?
;
_space_group_IT_number 2
_symmetry_cell_setting triclinic
_symmetry_space_group_name_Hall '-P 1'
_symmetry_space_group_name_H-M 'P -1'
_atom_sites_solution_hydrogens geom
_atom_sites_solution_primary direct
_cell_angle_alpha 77.4494(11)
_cell_angle_beta 87.2644(12)
_cell_angle_gamma 65.4764(18)
_cell_formula_units_Z 2
_cell_length_a 15.4030(3)
_cell_length_b 17.2992(4)
_cell_length_c 18.1735(5)
_cell_measurement_reflns_used 13845
_cell_measurement_temperature 150
_cell_measurement_theta_max 25
_cell_measurement_theta_min 1
_cell_volume 4295.47(19)
_computing_cell_refinement
;
  Denzo/Scalepack (Otwinowski & Minor, 1996)
;
_computing_data_collection
;
  COLLECT (Nonius BV, 1997)
;
_computing_data_reduction
;
  Denzo/Scalepack (Otwinowski & Minor, 1996)
;
_computing_molecular_graphics
;
  CAMERON (Watkin et al 1996)
;
_computing_publication_material
;
  CRYSTALS (Watkin et al 2001)
;
_computing_structure_refinement
;
  CRYSTALS (Watkin et al 2001)
;
_computing_structure_solution
;
  SIR92 (Altomare et al, 1994)
;
_diffrn_ambient_temperature 150
_diffrn_measured_fraction_theta_full 0.995
_diffrn_measured_fraction_theta_max 0.979
_diffrn_measurement_device_type
;
Enraf Nonius Kappa CCD
;
_diffrn_measurement_method \w
_diffrn_radiation_monochromator graphite
_diffrn_radiation_type 'Mo K\a'
_diffrn_radiation_wavelength 0.71073
_diffrn_reflns_av_R_equivalents 0.03
_diffrn_reflns_limit_h_max 18
_diffrn_reflns_limit_h_min -18
_diffrn_reflns_limit_k_max 20
_diffrn_reflns_limit_k_min -20
_diffrn_reflns_limit_l_max 21
_diffrn_reflns_limit_l_min -21
_diffrn_reflns_number 27653
_diffrn_reflns_theta_full 23.276
_diffrn_reflns_theta_max 25.096
_diffrn_reflns_theta_min 2.299
_diffrn_standards_decay_% 0.00
_diffrn_standards_interval_count 0
_diffrn_standards_interval_time 0
_diffrn_standards_number 0
_exptl_absorpt_coefficient_mu 0.387
_exptl_absorpt_correction_T_max 0.93
_exptl_absorpt_correction_T_min 0.89
_exptl_absorpt_correction_type multi-scan
_exptl_absorpt_process_details
;
  Denzo/Scalepack (Otwinowski & Minor, 1996)
;
_exptl_crystal_colour ' green '
_exptl_crystal_density_diffrn 1.101
_exptl_crystal_density_meas ?
_exptl_crystal_description ' plate '
_exptl_crystal_F_000 1546.000
_exptl_crystal_size_max 0.40
_exptl_crystal_size_mid 0.30
_exptl_crystal_size_min 0.20
_refine_diff_density_max 1.13
_refine_diff_density_min -0.64
_refine_ls_extinction_method None
_refine_ls_goodness_of_fit_ref 1.0371
_refine_ls_hydrogen_treatment noref
_refine_ls_matrix_type full
_refine_ls_number_parameters 842
_refine_ls_number_reflns 8788
_refine_ls_R_factor_all 0.1475
_refine_ls_R_factor_gt 0.0927
_refine_ls_shift/su_max 0.042418
_refine_ls_structure_factor_coef F
_refine_ls_weighting_details
;
Method = Prince modified Chebychev polynomial, (Watkin, 1994)
  W = [weight] * [1-(deltaF/6*sigmaF)^2]^2
  2.70 1.50 2.00
;
_refine_ls_weighting_scheme calc
_refine_ls_wR_factor_all 0.1295
_refine_ls_wR_factor_gt 0.1040
_refine_ls_wR_factor_ref 0.1037
_reflns_limit_h_max 18
_reflns_limit_h_min -18
_reflns_limit_k_max 20
_reflns_limit_k_min -19
_reflns_limit_l_max 21
_reflns_limit_l_min 0
_reflns_number_gt 8811
_reflns_number_total 14986
_reflns_threshold_expression I>3.00u(I)
_cod_data_source_file jo026748csi20021121_094930_4.cif
_cod_data_source_block compound_Zn-2
_cod_depositor_comments
;
The following automatic conversions were performed:
'_symmetry_cell_setting' value 'Triclinic ' changed to 'triclinic'
according to '/home/saulius/struct/CIF-dictionaries/cif_core.dic'
dictionary named 'cif_core.dic' version 2.4.1 from 2010-06-29.

Automatic conversion script
Id: cif_fix_enum 1527 2010-12-29 10:47:43Z saulius 

The following automatic conversions were performed:

'_chemical_melting_point' value 'not measured' was changed to '?' -
the value is undefined or not given.

Automatic conversion script
Id: cif_fix_values 1646 2011-03-28 12:23:43Z adriana 
;
_cod_original_sg_symbol_H-M 'P -1 '
_cod_original_formula_sum ' C85.50 H136 N4 O2 Si4 Zn1 '
_cod_database_code 4022335

loop_
_symmetry_equiv_pos_as_xyz
x,y,z
-x,-y,-z

loop_
_atom_site_label
_atom_site_type_symbol
_atom_site_fract_x
_atom_site_fract_y
_atom_site_fract_z
_atom_site_U_iso_or_equiv
_atom_site_occupancy
_atom_site_adp_type
_atom_site_attached_hydrogens
Zn1 Zn 0.24665(4) 0.47820(4) 0.73874(4) 0.0455 1.0000 Uani .
Si1 Si -0.05403(11) 0.31262(12) 1.03040(9) 0.0560 1.0000 Uani .
Si2 Si 0.69044(13) 0.06677(14) 0.73691(12) 0.0743 1.0000 Uani .
Si3 Si 0.45213(14) 0.76089(15) 0.87594(14) 0.0774 1.0000 Uani .
Si4 Si -0.11362(14) 0.78910(11) 0.43115(9) 0.0613 1.0000 Uani .
O1 O 0.2752(3) 0.4440(3) 0.6299(3) 0.0765 1.0000 Uani .
O2 O 0.4219(11) 0.3049(12) 0.6025(7) 0.2520 1.0000 Uani 1
N1 N 0.2718(3) 0.3591(3) 0.8025(2) 0.0465 1.0000 Uani .
N2 N 0.3828(3) 0.4562(3) 0.7673(3) 0.0542 1.0000 Uani .
N3 N 0.2152(3) 0.6069(3) 0.7037(2) 0.0448 1.0000 Uani .
N4 N 0.1049(3) 0.5094(3) 0.7409(2) 0.0377 1.0000 Uani .
C1 C 0.2061(4) 0.3305(3) 0.8376(3) 0.0447 1.0000 Uani .
C2 C 0.2552(4) 0.2376(4) 0.8713(3) 0.0566 1.0000 Uani .
C3 C 0.3487(4) 0.2117(4) 0.8528(4) 0.0647 1.0000 Uani .
C4 C 0.3591(4) 0.2890(4) 0.8117(3) 0.0550 1.0000 Uani .
C5 C 0.4455(4) 0.2975(4) 0.7914(4) 0.0625 1.0000 Uani .
C6 C 0.4568(4) 0.3760(4) 0.7829(4) 0.0572 1.0000 Uani .
C7 C 0.5441(4) 0.3849(5) 0.7975(4) 0.0638 1.0000 Uani .
C8 C 0.5192(4) 0.4714(5) 0.7930(4) 0.0644 1.0000 Uani .
C9 C 0.4164(4) 0.5163(4) 0.7716(3) 0.0554 1.0000 Uani .
C10 C 0.3605(4) 0.6069(4) 0.7542(3) 0.0524 1.0000 Uani .
C11 C 0.2708(4) 0.6492(4) 0.7131(3) 0.0509 1.0000 Uani .
C12 C 0.2255(5) 0.7399(5) 0.6724(4) 0.0720 1.0000 Uani .
C13 C 0.1455(5) 0.7478(5) 0.6350(4) 0.0719 1.0000 Uani .
C14 C 0.1375(4) 0.6653(4) 0.6591(3) 0.0491 1.0000 Uani .
C15 C 0.0572(3) 0.6479(3) 0.6480(3) 0.0423 1.0000 Uani .
C16 C 0.0374(3) 0.5809(3) 0.6950(3) 0.0390 1.0000 Uani .
C17 C -0.0575(3) 0.5822(3) 0.7102(3) 0.0398 1.0000 Uani .
C18 C -0.0434(3) 0.5111(3) 0.7679(3) 0.0415 1.0000 Uani .
C19 C 0.0582(3) 0.4653(3) 0.7850(3) 0.0372 1.0000 Uani .
C20 C 0.1079(3) 0.3837(3) 0.8362(3) 0.0417 1.0000 Uani .
C21 C 0.2136(5) 0.1755(4) 0.9124(4) 0.0719 1.0000 Uani .
C22 C 0.1580(6) 0.1531(5) 0.8659(6) 0.0961 1.0000 Uani .
C23 C 0.4250(5) 0.1218(5) 0.8758(6) 0.0976 1.0000 Uani .
C24 C 0.4325(7) 0.0682(7) 0.828(1) 0.1411 1.0000 Uani .
C25 C 0.6431(4) 0.3136(6) 0.8185(5) 0.0835 1.0000 Uani .
C26 C 0.7064(5) 0.3043(6) 0.7547(6) 0.0967 1.0000 Uani .
C27 C 0.5879(5) 0.5103(6) 0.8020(5) 0.0815 1.0000 Uani .
C28 C 0.6092(5) 0.5561(6) 0.7274(5) 0.0908 1.0000 Uani .
C29 C 0.2634(7) 0.8086(6) 0.6631(5) 0.1107 1.0000 Uani .
C30 C 0.3530(8) 0.7878(9) 0.6142(6) 0.1404 1.0000 Uani .
C31 C 0.0814(8) 0.8275(8) 0.5824(7) 0.1270 1.0000 Uani 2
C33 C -0.1518(4) 0.6491(4) 0.6755(3) 0.0550 1.0000 Uani .
C34 C -0.1880(5) 0.6205(5) 0.6130(4) 0.0725 1.0000 Uani .
C35 C -0.1231(4) 0.4879(4) 0.8024(3) 0.0516 1.0000 Uani .
C36 C -0.1288(5) 0.4143(5) 0.7768(4) 0.0815 1.0000 Uani .
C37 C 0.0535(3) 0.3549(3) 0.8940(3) 0.0430 1.0000 Uani .
C38 C 0.0106(4) 0.3357(4) 0.9456(3) 0.0486 1.0000 Uani .
C39 C 0.5276(4) 0.2196(5) 0.7800(4) 0.0719 1.0000 Uani .
C40 C 0.5925(4) 0.1592(4) 0.7623(5) 0.0753 1.0000 Uani .
C41 C 0.3926(4) 0.6622(4) 0.7849(3) 0.0576 1.0000 Uani .
C42 C 0.4164(4) 0.7041(4) 0.8174(4) 0.0610 1.0000 Uani .
C43 C -0.0074(3) 0.7010(3) 0.5836(3) 0.0401 1.0000 Uani .
C44 C -0.0548(4) 0.7383(3) 0.5265(3) 0.0445 1.0000 Uani .
C54 C -0.1632(5) 0.4176(5) 1.0267(4) 0.0751 1.0000 Uani .
C55 C -0.1403(7) 0.4931(6) 1.0321(6) 0.1032 1.0000 Uani .
C56 C -0.2393(6) 0.4112(8) 1.0826(6) 0.1185 1.0000 Uani .
C57 C -0.0927(5) 0.2244(5) 1.0229(4) 0.0737 1.0000 Uani .
C58 C -0.1516(8) 0.2495(7) 0.9495(6) 0.1161 1.0000 Uani .
C59 C -0.0128(7) 0.1361(6) 1.0344(6) 0.1040 1.0000 Uani .
C60 C 0.0342(6) 0.2698(6) 1.1129(4) 0.0859 1.0000 Uani .
C61 C -0.0106(6) 0.2527(7) 1.1893(4) 0.0972 1.0000 Uani .
C62 C 0.0951(7) 0.3158(8) 1.1151(5) 0.1099 1.0000 Uani .
C72 C 0.5365(7) 0.6717(8) 0.9545(8) 0.1359 1.0000 Uani .
C73 C 0.4856(13) 0.6175(9) 1.0018(7) 0.1645 1.0000 Uani .
C74 C 0.5853(14) 0.7083(11) 1.0021(14) 0.2849 1.0000 Uani .
C75 C 0.5100(9) 0.8270(9) 0.810(1) 0.1416 1.0000 Uani .
C76 C 0.6050(14) 0.7595(13) 0.7849(19) 0.3250 1.0000 Uani .
C77 C 0.4465(15) 0.8902(13) 0.7452(7) 0.1811 1.0000 Uani .
C78 C 0.3397(7) 0.8300(6) 0.9182(5) 0.0950 1.0000 Uani .
C79 C 0.2517(7) 0.8778(7) 0.8657(7) 0.1201 1.0000 Uani .
C80 C 0.3581(11) 0.8927(8) 0.9599(8) 0.1442 1.0000 Uani .
C81 C 0.2179(8) 0.4827(9) 0.5609(6) 0.1256 1.0000 Uani .
C82 C 0.4534(14) 0.3007(13) 0.5245(9) 0.1941 1.0000 Uani 3
C200 C 0.3821(9) 0.5786(6) 0.4718(8) 0.106(3) 0.5000 Uiso .
C201 C 0.388(1) 0.5684(7) 0.5491(9) 0.123(3) 0.5000 Uiso .
C202 C 0.4704(13) 0.5074(9) 0.5897(8) 0.148(3) 0.5000 Uiso .
C203 C 0.548(1) 0.4559(7) 0.5529(12) 0.219(3) 0.5000 Uiso .
C204 C 0.5426(9) 0.4661(7) 0.4745(11) 0.141(3) 0.5000 Uiso .
C205 C 0.4591(11) 0.5278(8) 0.4338(7) 0.117(3) 0.5000 Uiso .
C206 C 0.2928(12) 0.6445(8) 0.4289(15) 0.248(3) 0.5000 Uiso .
C321 C 0.0219(13) 0.8732(11) 0.6071(9) 0.099(5) 0.640(6) Uiso .
C322 C 0.0942(9) 0.8647(9) 0.5186(8) 0.039(3) 0.360(6) Uiso .
C451 C -0.1461(8) 0.7079(6) 0.4004(7) 0.073(3) 0.570(6) Uiso .
C452 C -0.112(1) 0.8991(6) 0.4028(6) 0.064(4) 0.430(6) Uiso .
C461 C -0.2039(14) 0.7452(13) 0.3246(9) 0.121(6) 0.570(6) Uiso .
C462 C -0.1381(12) 0.9408(11) 0.3184(7) 0.071(4) 0.430(6) Uiso .
C471 C -0.0596(12) 0.623(1) 0.3984(11) 0.107(6) 0.570(6) Uiso .
C472 C -0.1703(12) 0.958(1) 0.4558(9) 0.070(4) 0.430(6) Uiso .
C481 C -0.044(1) 0.8427(9) 0.3754(8) 0.094(4) 0.570(6) Uiso .
C482 C -0.2296(7) 0.782(1) 0.4248(7) 0.067(4) 0.430(6) Uiso .
C491 C 0.0491(13) 0.7718(14) 0.3584(14) 0.138(7) 0.570(6) Uiso .
C492 C -0.3007(13) 0.8439(12) 0.4700(11) 0.080(6) 0.430(6) Uiso .
C501 C -0.080(2) 0.889(2) 0.2936(11) 0.197(12) 0.570(6) Uiso .
C502 C -0.2639(12) 0.7947(11) 0.3432(7) 0.070(4) 0.430(6) Uiso .
C511 C -0.2289(8) 0.8819(8) 0.4458(9) 0.105(5) 0.570(6) Uiso .
C512 C -0.0211(9) 0.7188(9) 0.3737(9) 0.085(5) 0.430(6) Uiso .
C521 C -0.3056(15) 0.8631(16) 0.4946(13) 0.125(7) 0.570(6) Uiso .
C522 C 0.0802(11) 0.7186(14) 0.3769(11) 0.079(5) 0.430(6) Uiso .
C531 C -0.2181(16) 0.9510(12) 0.4813(12) 0.121(6) 0.570(6) Uiso .
C532 C -0.0168(19) 0.6257(11) 0.3912(13) 0.097(7) 0.430(6) Uiso .
C631 C 0.6467(7) -0.0028(6) 0.6953(6) 0.069(3) 0.570(6) Uiso .
C632 C 0.8021(9) 0.0793(13) 0.7562(9) 0.093(6) 0.430(6) Uiso .
C641 C 0.7237(8) -0.0876(7) 0.6783(7) 0.069(3) 0.570(6) Uiso .
C642 C 0.8906(16) 0.0155(16) 0.7237(16) 0.125(8) 0.430(6) Uiso .
C651 C 0.5727(9) 0.0481(9) 0.6287(7) 0.079(4) 0.570(6) Uiso .
C652 C 0.8259(16) 0.0783(15) 0.838(1) 0.096(6) 0.430(6) Uiso .
C661 C 0.7739(7) 0.1010(7) 0.6751(6) 0.075(3) 0.570(6) Uiso .
C662 C 0.6861(15) -0.0369(8) 0.7867(9) 0.098(6) 0.430(6) Uiso .
C671 C 0.8719(8) 0.0288(8) 0.6653(8) 0.075(3) 0.570(6) Uiso .
C672 C 0.7459(18) -0.1049(16) 0.7417(15) 0.124(8) 0.430(6) Uiso .
C681 C 0.724(1) 0.1605(9) 0.5994(7) 0.082(4) 0.570(6) Uiso .
C682 C 0.6960(18) -0.0699(17) 0.8716(9) 0.099(7) 0.430(6) Uiso .
C691 C 0.7605(8) -0.0034(7) 0.8263(5) 0.077(3) 0.570(6) Uiso .
C692 C 0.6590(18) 0.1071(16) 0.6341(6) 0.120(8) 0.430(6) Uiso .
C701 C 0.7035(11) -0.0414(12) 0.8813(9) 0.088(5) 0.570(6) Uiso .
C702 C 0.644(3) 0.1983(17) 0.589(2) 0.176(13) 0.430(6) Uiso .
C711 C 0.7965(14) 0.0503(12) 0.8641(11) 0.111(5) 0.570(6) Uiso .
C712 C 0.564(2) 0.113(3) 0.604(3) 0.202(17) 0.430(6) Uiso .
H11 H 0.3376 0.3932 0.6277 0.0850 1.0000 Uiso .
H211 H 0.1714 0.2030 0.9515 0.0793 1.0000 Uiso .
H212 H 0.2678 0.1205 0.9376 0.0793 1.0000 Uiso .
H221 H 0.1340 0.1121 0.8982 0.1151 1.0000 Uiso .
H222 H 0.1026 0.2071 0.8407 0.1151 1.0000 Uiso .
H223 H 0.1990 0.1245 0.8268 0.1151 1.0000 Uiso .
H231 H 0.4113 0.0948 0.9269 0.1053 1.0000 Uiso .
H232 H 0.4876 0.1259 0.8785 0.1053 1.0000 Uiso .
H241 H 0.4850 0.0095 0.8472 0.1670 1.0000 Uiso .
H242 H 0.3708 0.0625 0.8249 0.1670 1.0000 Uiso .
H243 H 0.4471 0.0936 0.7764 0.1670 1.0000 Uiso .
H251 H 0.6723 0.3272 0.8592 0.0982 1.0000 Uiso .
H252 H 0.6374 0.2573 0.8378 0.0982 1.0000 Uiso .
H261 H 0.7706 0.2564 0.7719 0.1225 1.0000 Uiso .
H262 H 0.7132 0.3601 0.7351 0.1225 1.0000 Uiso .
H263 H 0.6784 0.2902 0.7136 0.1225 1.0000 Uiso .
H271 H 0.5596 0.5533 0.8349 0.1014 1.0000 Uiso .
H272 H 0.6490 0.4627 0.8265 0.1014 1.0000 Uiso .
H281 H 0.6550 0.5808 0.7362 0.1170 1.0000 Uiso .
H282 H 0.5486 0.6041 0.7025 0.1170 1.0000 Uiso .
H283 H 0.6380 0.5136 0.6942 0.1170 1.0000 Uiso .
H291 H 0.2814 0.8121 0.7141 0.1380 1.0000 Uiso .
H292 H 0.2123 0.8659 0.6380 0.1380 1.0000 Uiso .
H301 H 0.3762 0.8347 0.6093 0.1765 1.0000 Uiso .
H302 H 0.4047 0.7307 0.6390 0.1765 1.0000 Uiso .
H303 H 0.3357 0.7846 0.5630 0.1765 1.0000 Uiso .
H331 H -0.1994 0.6591 0.7157 0.0604 1.0000 Uiso .
H332 H -0.1453 0.7045 0.6532 0.0604 1.0000 Uiso .
H341 H -0.2512 0.6670 0.5913 0.0854 1.0000 Uiso .
H342 H -0.1951 0.5653 0.6349 0.0854 1.0000 Uiso .
H343 H -0.1410 0.6106 0.5723 0.0854 1.0000 Uiso .
H351 H -0.1123 0.4716 0.8586 0.0592 1.0000 Uiso .
H352 H -0.1852 0.5400 0.7883 0.0592 1.0000 Uiso .
H361 H -0.1825 0.4020 0.8014 0.1013 1.0000 Uiso .
H362 H -0.0674 0.3614 0.7910 0.1013 1.0000 Uiso .
H363 H -0.1402 0.4298 0.7208 0.1013 1.0000 Uiso .
H541 H -0.1922 0.4298 0.9751 0.0912 1.0000 Uiso .
H551 H -0.0908 0.4964 0.9954 0.1310 1.0000 Uiso .
H552 H -0.1155 0.4845 1.0844 0.1310 1.0000 Uiso .
H553 H -0.1996 0.5485 1.0200 0.1310 1.0000 Uiso .
H561 H -0.2536 0.3610 1.0784 0.1293 1.0000 Uiso .
H562 H -0.2148 0.4023 1.1352 0.1293 1.0000 Uiso .
H563 H -0.2989 0.4663 1.0707 0.1293 1.0000 Uiso .
H571 H -0.1345 0.2197 1.0659 0.0933 1.0000 Uiso .
H581 H -0.2040 0.3092 0.9449 0.1565 1.0000 Uiso .
H582 H -0.1799 0.2069 0.9499 0.1565 1.0000 Uiso .
H583 H -0.1096 0.2491 0.9058 0.1565 1.0000 Uiso .
H591 H 0.0232 0.1232 1.0831 0.1246 1.0000 Uiso .
H592 H -0.0391 0.0919 1.0359 0.1246 1.0000 Uiso .
H593 H 0.0312 0.1341 0.9918 0.1246 1.0000 Uiso .
H601 H 0.0804 0.2122 1.1037 0.1067 1.0000 Uiso .
H611 H 0.0394 0.2301 1.2311 0.1140 1.0000 Uiso .
H612 H -0.0633 0.3082 1.1969 0.1140 1.0000 Uiso .
H613 H -0.0370 0.2087 1.1892 0.1140 1.0000 Uiso .
H621 H 0.1390 0.2875 1.1612 0.1452 1.0000 Uiso .
H622 H 0.0542 0.3779 1.1165 0.1452 1.0000 Uiso .
H623 H 0.1337 0.3134 1.0691 0.1452 1.0000 Uiso .
H721 H 0.5901 0.6296 0.9308 0.1599 1.0000 Uiso .
H731 H 0.4561 0.5964 0.9672 0.1687 1.0000 Uiso .
H732 H 0.4347 0.6549 1.0308 0.1687 1.0000 Uiso .
H733 H 0.5333 0.5666 1.0376 0.1687 1.0000 Uiso .
H741 H 0.6162 0.7420 0.9678 0.3122 1.0000 Uiso .
H742 H 0.5363 0.7473 1.0312 0.3122 1.0000 Uiso .
H743 H 0.6349 0.6590 1.0379 0.3122 1.0000 Uiso .
H751 H 0.5235 0.8651 0.8376 0.2058 1.0000 Uiso .
H761 H 0.6449 0.7187 0.8306 0.4625 1.0000 Uiso .
H762 H 0.6412 0.7911 0.7548 0.4625 1.0000 Uiso .
H763 H 0.5896 0.7258 0.7533 0.4625 1.0000 Uiso .
H771 H 0.3873 0.9314 0.7643 0.2723 1.0000 Uiso .
H772 H 0.4806 0.9235 0.7145 0.2723 1.0000 Uiso .
H773 H 0.4290 0.8583 0.7130 0.2723 1.0000 Uiso .
H781 H 0.3237 0.7869 0.9558 0.1088 1.0000 Uiso .
H791 H 0.2422 0.8360 0.8402 0.1353 1.0000 Uiso .
H792 H 0.1946 0.9043 0.8954 0.1353 1.0000 Uiso .
H793 H 0.2599 0.9246 0.8269 0.1353 1.0000 Uiso .
H801 H 0.4167 0.8590 0.9940 0.1709 1.0000 Uiso .
H802 H 0.3020 0.9194 0.9903 0.1709 1.0000 Uiso .
H803 H 0.3672 0.9397 0.9218 0.1709 1.0000 Uiso .
H3211 H -0.0166 0.9245 0.5667 0.1187 0.6405 Uiso .
H3212 H 0.0468 0.8932 0.6457 0.1187 0.6405 Uiso .
H3213 H -0.0194 0.8440 0.6317 0.1187 0.6405 Uiso .
H3221 H 0.0347 0.9177 0.4991 0.0471 0.3595 Uiso .
H3222 H 0.1480 0.8820 0.5220 0.0471 0.3595 Uiso .
H3223 H 0.1102 0.8240 0.4834 0.0471 0.3595 Uiso .
H4511 H -0.1880 0.6940 0.4399 0.0881 0.5702 Uiso .
H4611 H -0.2600 0.8008 0.3272 0.1456 0.5702 Uiso .
H4612 H -0.1625 0.7566 0.2835 0.1456 0.5702 Uiso .
H4613 H -0.2269 0.7023 0.3138 0.1456 0.5702 Uiso .
H4711 H -0.0231 0.5995 0.4481 0.1284 0.5702 Uiso .
H4712 H -0.0174 0.6334 0.3576 0.1284 0.5702 Uiso .
H4713 H -0.0818 0.5791 0.3880 0.1284 0.5702 Uiso .
H4521 H -0.0440 0.8912 0.4089 0.0772 0.4298 Uiso .
H4621 H -0.0973 0.8990 0.2874 0.0849 0.4298 Uiso .
H4622 H -0.1275 0.9953 0.3050 0.0849 0.4298 Uiso .
H4623 H -0.2069 0.9551 0.3079 0.0849 0.4298 Uiso .
H4721 H -0.1493 0.9270 0.5094 0.0841 0.4298 Uiso .
H4722 H -0.1602 1.0128 0.4448 0.0841 0.4298 Uiso .
H4723 H -0.2396 0.9727 0.4477 0.0841 0.4298 Uiso .
H4811 H -0.0429 0.8840 0.4061 0.1129 0.5702 Uiso .
H4911 H 0.0841 0.7336 0.4068 0.1656 0.5702 Uiso .
H4912 H 0.0895 0.7990 0.3289 0.1656 0.5702 Uiso .
H4913 H 0.0345 0.7363 0.3283 0.1656 0.5702 Uiso .
H5011 H -0.1429 0.9396 0.2933 0.2365 0.5702 Uiso .
H5012 H -0.0328 0.9102 0.2674 0.2365 0.5702 Uiso .
H5013 H -0.0878 0.8474 0.2668 0.2365 0.5702 Uiso .
H4821 H -0.2227 0.7214 0.4479 0.0804 0.4298 Uiso .
H4921 H -0.2728 0.8311 0.5222 0.0964 0.4298 Uiso .
H4922 H -0.3141 0.9054 0.4445 0.0964 0.4298 Uiso .
H4923 H -0.3615 0.8359 0.4729 0.0964 0.4298 Uiso .
H5021 H -0.2135 0.7517 0.3180 0.0840 0.4298 Uiso .
H5022 H -0.2765 0.8551 0.3151 0.0840 0.4298 Uiso .
H5023 H -0.3239 0.7856 0.3434 0.0840 0.4298 Uiso .
H5111 H -0.2502 0.9010 0.3912 0.1258 0.5702 Uiso .
H5211 H -0.3196 0.8183 0.4770 0.1505 0.5702 Uiso .
H5212 H -0.3653 0.9179 0.4897 0.1505 0.5702 Uiso .
H5213 H -0.2816 0.8410 0.5486 0.1505 0.5702 Uiso .
H5311 H -0.1693 0.9692 0.4543 0.1448 0.5702 Uiso .
H5312 H -0.2808 1.0028 0.4769 0.1448 0.5702 Uiso .
H5313 H -0.1972 0.9258 0.5358 0.1448 0.5702 Uiso .
H5121 H -0.0441 0.7474 0.3200 0.1026 0.4298 Uiso .
H5221 H 0.0741 0.7799 0.3653 0.0953 0.4298 Uiso .
H5222 H 0.1109 0.6885 0.4285 0.0953 0.4298 Uiso .
H5223 H 0.1204 0.6871 0.3389 0.0953 0.4298 Uiso .
H5321 H -0.0829 0.6289 0.3885 0.1167 0.4298 Uiso .
H5322 H 0.0129 0.5947 0.4429 0.1167 0.4298 Uiso .
H5323 H 0.0225 0.5933 0.3533 0.1167 0.4298 Uiso .
H6311 H 0.6130 -0.0226 0.7388 0.0833 0.5702 Uiso .
H6411 H 0.7705 -0.1191 0.7225 0.0832 0.5702 Uiso .
H6412 H 0.7578 -0.0735 0.6327 0.0832 0.5702 Uiso .
H6413 H 0.6928 -0.1254 0.6687 0.0832 0.5702 Uiso .
H6511 H 0.5238 0.1027 0.6415 0.0945 0.5702 Uiso .
H6512 H 0.6056 0.0634 0.5827 0.0945 0.5702 Uiso .
H6513 H 0.5406 0.0114 0.6187 0.0945 0.5702 Uiso .
H6321 H 0.7852 0.1408 0.7288 0.1114 0.4298 Uiso .
H6421 H 0.8749 0.0163 0.6708 0.1502 0.4298 Uiso .
H6422 H 0.9444 0.0335 0.7241 0.1502 0.4298 Uiso .
H6423 H 0.9099 -0.0447 0.7553 0.1502 0.4298 Uiso .
H6521 H 0.7684 0.1197 0.8585 0.1152 0.4298 Uiso .
H6522 H 0.8796 0.0964 0.8381 0.1152 0.4298 Uiso .
H6523 H 0.8451 0.0183 0.8693 0.1152 0.4298 Uiso .
H6611 H 0.7914 0.1356 0.7044 0.0897 0.5702 Uiso .
H6711 H 0.9010 -0.0079 0.7159 0.0903 0.5702 Uiso .
H6712 H 0.9148 0.0558 0.6401 0.0903 0.5702 Uiso .
H6713 H 0.8634 -0.0083 0.6335 0.0903 0.5702 Uiso .
H6811 H 0.6614 0.2060 0.6087 0.0980 0.5702 Uiso .
H6812 H 0.7656 0.1890 0.5734 0.0980 0.5702 Uiso .
H6813 H 0.7142 0.1250 0.5668 0.0980 0.5702 Uiso .
H6621 H 0.6161 -0.0220 0.7872 0.1173 0.4298 Uiso .
H6721 H 0.7351 -0.0777 0.6865 0.1493 0.4298 Uiso .
H6722 H 0.8151 -0.1268 0.7565 0.1493 0.4298 Uiso .
H6723 H 0.7264 -0.1545 0.7527 0.1493 0.4298 Uiso .
H6821 H 0.6548 -0.0216 0.8964 0.1192 0.4298 Uiso .
H6822 H 0.7642 -0.0911 0.8891 0.1192 0.4298 Uiso .
H6823 H 0.6755 -0.1188 0.8853 0.1192 0.4298 Uiso .
H6911 H 0.8155 -0.0537 0.8125 0.0922 0.5702 Uiso .
H7011 H 0.6804 -0.0760 0.8564 0.1060 0.5702 Uiso .
H7012 H 0.7450 -0.0800 0.9269 0.1060 0.5702 Uiso .
H7013 H 0.6474 0.0069 0.8966 0.1060 0.5702 Uiso .
H7111 H 0.8339 0.0751 0.8277 0.1326 0.5702 Uiso .
H7112 H 0.8382 0.0118 0.9098 0.1326 0.5702 Uiso .
H7113 H 0.7406 0.0988 0.8794 0.1326 0.5702 Uiso .
H6921 H 0.7216 0.0599 0.6264 0.1443 0.4298 Uiso .
H7021 H 0.6994 0.2106 0.5992 0.2109 0.4298 Uiso .
H7022 H 0.5840 0.2427 0.6044 0.2109 0.4298 Uiso .
H7023 H 0.6381 0.2008 0.5338 0.2109 0.4298 Uiso .
H7121 H 0.5566 0.0578 0.6271 0.2428 0.4298 Uiso .
H7122 H 0.5094 0.1632 0.6188 0.2428 0.4298 Uiso .
H7123 H 0.5635 0.1212 0.5482 0.2428 0.4298 Uiso .
H811 H 0.2518 0.4514 0.5207 0.1478 1.0000 Uiso .
H812 H 0.2068 0.5453 0.5451 0.1478 1.0000 Uiso .
H813 H 0.1552 0.4784 0.5686 0.1478 1.0000 Uiso .
H2011 H 0.3328 0.6049 0.5756 0.1475 0.5000 Uiso .
H2021 H 0.4748 0.4999 0.6458 0.1772 0.5000 Uiso .
H2031 H 0.6077 0.4119 0.5827 0.2623 0.5000 Uiso .
H2041 H 0.5976 0.4297 0.4479 0.1695 0.5000 Uiso .
H2051 H 0.4540 0.5358 0.3778 0.1407 0.5000 Uiso .
H2061 H 0.2996 0.6441 0.3740 0.2976 0.5000 Uiso .
H2062 H 0.2809 0.7035 0.4366 0.2976 0.5000 Uiso .
H2063 H 0.2379 0.6301 0.4473 0.2976 0.5000 Uiso .

loop_
_atom_site_aniso_label
_atom_site_aniso_U_11
_atom_site_aniso_U_22
_atom_site_aniso_U_33
_atom_site_aniso_U_23
_atom_site_aniso_U_13
_atom_site_aniso_U_12
Zn1 0.0308(3) 0.0530(4) 0.0497(4) -0.0014(3) -0.0005(2) -0.0189(3)
Si1 0.0514(9) 0.0756(11) 0.0460(8) -0.0010(8) 0.0058(7) -0.0376(8)
Si2 0.0450(9) 0.0825(13) 0.0863(13) -0.0133(11) 0.0040(8) -0.0199(9)
Si3 0.0634(11) 0.0799(13) 0.0978(15) -0.0279(12) -0.006(1) -0.033(1)
Si4 0.0849(12) 0.056(1) 0.0471(9) 0.0037(7) -0.0194(8) -0.0384(9)
O1 0.069(3) 0.086(3) 0.056(3) -0.013(2) 0.008(2) -0.017(2)
O2 0.250(14) 0.326(18) 0.15(1) -0.070(11) 0.014(9) -0.078(13)
N1 0.037(2) 0.051(3) 0.049(2) -0.008(2) 0.0027(18) -0.017(2)
N2 0.034(2) 0.063(3) 0.068(3) -0.006(2) -0.003(2) -0.027(2)
N3 0.037(2) 0.055(3) 0.043(2) -0.001(2) -0.0010(18) -0.025(2)
N4 0.0294(19) 0.042(2) 0.039(2) -0.0046(18) 0.0017(16) -0.0139(18)
C1 0.040(3) 0.047(3) 0.043(3) -0.005(2) 0.002(2) -0.017(2)
C2 0.043(3) 0.062(4) 0.052(3) 0.003(3) -0.002(2) -0.017(3)
C3 0.050(3) 0.055(4) 0.071(4) 0.010(3) -0.004(3) -0.016(3)
C4 0.033(3) 0.063(4) 0.063(4) -0.007(3) -0.003(2) -0.016(3)
C5 0.036(3) 0.061(4) 0.078(4) -0.008(3) 0.001(3) -0.012(3)
C6 0.030(3) 0.064(4) 0.068(4) -0.004(3) -0.005(2) -0.015(3)
C7 0.037(3) 0.069(4) 0.080(4) -0.011(3) -0.004(3) -0.018(3)
C8 0.038(3) 0.088(5) 0.068(4) -0.011(3) -0.007(3) -0.029(3)
C9 0.040(3) 0.069(4) 0.057(3) -0.004(3) 0.001(2) -0.027(3)
C10 0.046(3) 0.065(4) 0.052(3) 0.002(3) 0.001(2) -0.035(3)
C11 0.050(3) 0.064(4) 0.045(3) -0.001(3) 0.001(2) -0.035(3)
C12 0.075(4) 0.079(5) 0.070(4) 0.026(3) -0.022(3) -0.058(4)
C13 0.068(4) 0.074(4) 0.069(4) 0.028(3) -0.020(3) -0.045(4)
C14 0.045(3) 0.062(4) 0.043(3) 0.001(3) -0.000(2) -0.031(3)
C15 0.039(3) 0.050(3) 0.040(3) -0.007(2) 0.003(2) -0.022(2)
C16 0.033(2) 0.048(3) 0.036(3) -0.008(2) 0.005(2) -0.018(2)
C17 0.034(2) 0.045(3) 0.041(3) -0.012(2) 0.005(2) -0.016(2)
C18 0.039(2) 0.048(3) 0.043(3) -0.012(2) 0.005(2) -0.022(2)
C19 0.034(2) 0.044(3) 0.034(2) -0.010(2) 0.0038(19) -0.017(2)
C20 0.040(3) 0.051(3) 0.038(3) -0.009(2) 0.001(2) -0.023(2)
C21 0.058(4) 0.049(4) 0.091(5) 0.003(3) 0.017(3) -0.015(3)
C22 0.088(5) 0.074(5) 0.126(7) -0.013(5) 0.034(5) -0.041(5)
C23 0.058(4) 0.057(4) 0.148(8) 0.007(5) 0.024(5) -0.011(4)
C24 0.079(6) 0.085(7) 0.254(16) -0.044(9) -0.006(8) -0.023(5)
C25 0.038(3) 0.107(6) 0.100(6) -0.028(5) -0.009(3) -0.021(4)
C26 0.054(4) 0.105(6) 0.148(8) -0.042(6) 0.014(4) -0.042(4)
C27 0.046(3) 0.109(6) 0.098(5) -0.020(5) -0.010(3) -0.041(4)
C28 0.056(4) 0.122(7) 0.115(6) -0.031(5) 0.020(4) -0.055(4)
C29 0.118(7) 0.110(7) 0.117(7) 0.059(5) -0.056(5) -0.094(6)
C30 0.134(8) 0.195(11) 0.112(7) 0.063(7) -0.043(6) -0.130(9)
C31 0.110(8) 0.113(8) 0.153(9) 0.065(7) -0.078(7) -0.079(7)
C33 0.034(3) 0.053(3) 0.064(4) 0.003(3) 0.002(2) -0.012(2)
C34 0.054(3) 0.081(5) 0.079(4) 0.011(4) -0.020(3) -0.035(3)
C35 0.033(2) 0.053(3) 0.062(3) 0.007(3) 0.001(2) -0.021(2)
C36 0.072(4) 0.091(5) 0.090(5) 0.017(4) -0.027(4) -0.057(4)
C37 0.039(3) 0.047(3) 0.044(3) -0.005(2) -0.002(2) -0.021(2)
C38 0.046(3) 0.057(3) 0.043(3) -0.005(3) -0.001(2) -0.025(3)
C39 0.042(3) 0.077(5) 0.090(5) 0.004(4) -0.005(3) -0.027(4)
C40 0.037(3) 0.058(4) 0.120(6) -0.012(4) 0.003(3) -0.013(3)
C41 0.044(3) 0.072(4) 0.056(3) 0.008(3) -0.005(3) -0.032(3)
C42 0.047(3) 0.077(4) 0.066(4) -0.007(3) -0.004(3) -0.036(3)
C43 0.037(2) 0.039(3) 0.041(3) -0.005(2) 0.002(2) -0.014(2)
C44 0.047(3) 0.042(3) 0.044(3) -0.010(2) 0.000(2) -0.017(2)
C54 0.062(4) 0.090(5) 0.076(4) -0.020(4) 0.023(3) -0.035(4)
C55 0.088(6) 0.107(7) 0.132(8) -0.064(6) 0.026(5) -0.042(5)
C56 0.063(5) 0.161(9) 0.098(6) -0.002(6) 0.030(4) -0.031(5)
C57 0.076(4) 0.076(5) 0.081(5) -0.001(4) 0.002(4) -0.051(4)
C58 0.159(9) 0.123(8) 0.110(7) -0.003(6) -0.037(6) -0.107(8)
C59 0.102(6) 0.087(6) 0.122(7) -0.014(5) 0.005(5) -0.043(5)
C60 0.082(5) 0.139(7) 0.045(3) -0.000(4) 0.004(3) -0.064(5)
C61 0.089(5) 0.153(8) 0.043(4) -0.002(4) 0.006(3) -0.053(6)
C62 0.107(7) 0.18(1) 0.075(5) -0.031(6) -0.006(5) -0.089(7)
C72 0.094(6) 0.121(8) 0.185(12) -0.096(9) -0.062(7) 0.001(6)
C73 0.213(16) 0.108(9) 0.100(8) 0.009(7) -0.045(9) -0.01(1)
C74 0.256(19) 0.152(12) 0.37(3) -0.149(16) -0.24(2) 0.059(12)
C75 0.134(9) 0.169(11) 0.212(14) -0.114(11) 0.077(9) -0.122(9)
C76 0.220(17) 0.244(19) 0.69(5) -0.30(3) 0.31(3) -0.203(17)
C77 0.32(2) 0.282(19) 0.080(7) -0.026(9) 0.03(1) -0.267(19)
C78 0.107(6) 0.075(5) 0.090(6) -0.004(4) -0.007(5) -0.031(5)
C79 0.083(6) 0.104(7) 0.152(9) 0.004(7) 0.015(6) -0.034(5)
C80 0.183(12) 0.101(8) 0.14(1) -0.059(7) 0.010(9) -0.038(8)
C81 0.116(8) 0.173(11) 0.081(6) -0.033(7) 0.005(5) -0.051(7)
C82 0.222(18) 0.239(19) 0.133(12) -0.047(12) 0.056(12) -0.110(16)

loop_
_atom_type_symbol
_atom_type_scat_dispersion_real
_atom_type_scat_dispersion_imag
_atom_type_scat_Cromer_Mann_a1
_atom_type_scat_Cromer_Mann_b1
_atom_type_scat_Cromer_Mann_a2
_atom_type_scat_Cromer_Mann_b2
_atom_type_scat_Cromer_Mann_a3
_atom_type_scat_Cromer_Mann_b3
_atom_type_scat_Cromer_Mann_a4
_atom_type_scat_Cromer_Mann_b4
_atom_type_scat_Cromer_Mann_c
_atom_type_scat_source
'C   ' 0.0033 0.0016 2.3100 20.8439 1.0200 10.2075 1.5886 0.5687 0.8650 51.6512 0.2156 International_Tables_Vol_IV_Table_2.2B
'H   ' 0.0000 0.0000 0.4930 10.5109 0.3229 26.1257 0.1402 3.1424 0.0408 57.7997 0.0030 International_Tables_Vol_IV_Table_2.2B
'N   ' 0.0061 0.0033 12.2126 0.0057 3.1322 9.8933 2.0125 28.9975 1.1663 0.5826 -11.5290 International_Tables_Vol_IV_Table_2.2B
'O   ' 0.0106 0.0060 3.0485 13.2771 2.2868 5.7011 1.5463 0.3239 0.8670 32.9089 0.2508 International_Tables_Vol_IV_Table_2.2B
'Si  ' 0.0720 0.0710 6.2915 2.4386 3.0353 32.3337 1.9891 0.6785 1.5410 81.6937 1.1407 International_Tables_Vol_IV_Table_2.2B
'Zn  ' 0.2220 1.4310 14.0743 3.2655 7.0318 0.2333 5.1652 10.3163 2.4100 58.7097 1.3041 International_Tables_Vol_IV_Table_2.2B

loop_
_geom_angle_atom_site_label_1
_geom_angle_site_symmetry_1
_geom_angle_atom_site_label_2
_geom_angle_atom_site_label_3
_geom_angle_site_symmetry_3
_geom_angle
_geom_angle_publ_flag
O1 . Zn1 N1 . 98.55(19) yes
O1 . Zn1 N2 . 97.2(2) yes
N1 . Zn1 N2 . 88.04(18) yes
O1 . Zn1 N3 . 97.72(19) yes
N1 . Zn1 N3 . 163.71(17) yes
N2 . Zn1 N3 . 89.30(18) yes
O1 . Zn1 N4 . 99.93(17) yes
N1 . Zn1 N4 . 89.47(16) yes
N2 . Zn1 N4 . 162.85(18) yes
N3 . Zn1 N4 . 88.34(16) yes
C38 . Si1 C54 . 104.4(3) yes
C38 . Si1 C57 . 109.8(3) yes
C54 . Si1 C57 . 109.1(3) yes
C38 . Si1 C60 . 106.4(3) yes
C54 . Si1 C60 . 118.9(4) yes
C57 . Si1 C60 . 107.9(4) yes
C40 . Si2 C631 . 112.1(4) yes
C40 . Si2 C632 . 105.7(6) yes
C631 . Si2 C632 . 142.0(6) yes
C40 . Si2 C661 . 111.7(4) yes
C631 . Si2 C661 . 112.6(5) yes
C632 . Si2 C661 . 46.6(6) yes
C40 . Si2 C662 . 110.9(6) yes
C631 . Si2 C662 . 53.5(7) yes
C632 . Si2 C662 . 115.4(9) yes
C661 . Si2 C662 . 137.0(7) yes
C40 . Si2 C691 . 107.0(5) yes
C631 . Si2 C691 . 106.6(5) yes
C632 . Si2 C691 . 64.2(7) yes
C661 . Si2 C691 . 106.5(5) yes
C662 . Si2 C691 . 55.2(7) yes
C40 . Si2 C692 . 93.9(9) yes
C631 . Si2 C692 . 66.7(8) yes
C632 . Si2 C692 . 108.0(10) yes
C661 . Si2 C692 . 61.7(9) yes
C662 . Si2 C692 . 120.0(10) yes
C691 . Si2 C692 . 158.9(9) yes
C42 . Si3 C72 . 105.6(4) yes
C42 . Si3 C75 . 106.2(4) yes
C72 . Si3 C75 . 114.6(7) yes
C42 . Si3 C78 . 106.4(4) yes
C72 . Si3 C78 . 109.4(5) yes
C75 . Si3 C78 . 113.8(5) yes
C44 . Si4 C451 . 107.2(4) yes
C44 . Si4 C452 . 107.4(4) yes
C451 . Si4 C452 . 145.3(5) yes
C44 . Si4 C481 . 108.0(5) yes
C451 . Si4 C481 . 123.8(6) yes
C452 . Si4 C481 . 40.0(6) yes
C44 . Si4 C482 . 112.0(4) yes
C451 . Si4 C482 . 48.2(6) yes
C452 . Si4 C482 . 118.2(6) yes
C481 . Si4 C482 . 139.5(7) yes
C44 . Si4 C511 . 104.7(5) yes
C451 . Si4 C511 . 107.3(6) yes
C452 . Si4 C511 . 65.8(6) yes
C481 . Si4 C511 . 104.4(7) yes
C482 . Si4 C511 . 59.4(6) yes
C44 . Si4 C512 . 100.1(6) yes
C451 . Si4 C512 . 65.7(6) yes
C452 . Si4 C512 . 105.6(6) yes
C481 . Si4 C512 . 66.1(7) yes
C482 . Si4 C512 . 111.9(6) yes
C511 . Si4 C512 . 155.2(7) yes
Zn1 . O1 C81 . 129.5(5) yes
Zn1 . O1 H11 . 114.996 no
C81 . O1 H11 . 115.520 no
Zn1 . N1 C1 . 127.6(3) yes
Zn1 . N1 C4 . 124.4(4) yes
C1 . N1 C4 . 107.7(4) yes
Zn1 . N2 C6 . 124.1(4) yes
Zn1 . N2 C9 . 127.5(4) yes
C6 . N2 C9 . 108.4(4) yes
Zn1 . N3 C11 . 127.6(4) yes
Zn1 . N3 C14 . 124.5(3) yes
C11 . N3 C14 . 107.6(4) yes
Zn1 . N4 C16 . 124.1(3) yes
Zn1 . N4 C19 . 128.5(3) yes
C16 . N4 C19 . 107.4(4) yes
N1 . C1 C2 . 108.7(4) yes
N1 . C1 C20 . 123.6(5) yes
C2 . C1 C20 . 127.6(5) yes
C1 . C2 C3 . 107.1(5) yes
C1 . C2 C21 . 129.0(5) yes
C3 . C2 C21 . 123.7(6) yes
C2 . C3 C4 . 106.9(5) yes
C2 . C3 C23 . 125.4(6) yes
C4 . C3 C23 . 127.6(6) yes
N1 . C4 C3 . 109.5(5) yes
N1 . C4 C5 . 122.6(5) yes
C3 . C4 C5 . 127.4(5) yes
C4 . C5 C6 . 123.9(5) yes
C4 . C5 C39 . 117.6(6) yes
C6 . C5 C39 . 118.5(5) yes
N2 . C6 C5 . 123.5(5) yes
N2 . C6 C7 . 109.3(5) yes
C5 . C6 C7 . 126.9(5) yes
C6 . C7 C8 . 106.8(5) yes
C6 . C7 C25 . 128.0(6) yes
C8 . C7 C25 . 125.1(6) yes
C7 . C8 C9 . 106.4(5) yes
C7 . C8 C27 . 124.8(6) yes
C9 . C8 C27 . 128.6(7) yes
N2 . C9 C8 . 109.0(5) yes
N2 . C9 C10 . 123.9(5) yes
C8 . C9 C10 . 127.0(5) yes
C9 . C10 C11 . 125.3(5) yes
C9 . C10 C41 . 118.2(5) yes
C11 . C10 C41 . 116.4(5) yes
N3 . C11 C10 . 123.1(5) yes
N3 . C11 C12 . 109.7(5) yes
C10 . C11 C12 . 127.1(5) yes
C11 . C12 C13 . 105.8(5) yes
C11 . C12 C29 . 128.1(6) yes
C13 . C12 C29 . 125.6(6) yes
C12 . C13 C14 . 107.0(5) yes
C12 . C13 C31 . 124.4(6) yes
C14 . C13 C31 . 128.6(6) yes
N3 . C14 C13 . 109.6(4) yes
N3 . C14 C15 . 122.6(5) yes
C13 . C14 C15 . 127.3(5) yes
C14 . C15 C16 . 124.3(5) yes
C14 . C15 C43 . 117.8(4) yes
C16 . C15 C43 . 117.8(4) yes
N4 . C16 C15 . 123.7(4) yes
N4 . C16 C17 . 109.5(4) yes
C15 . C16 C17 . 126.2(4) yes
C16 . C17 C18 . 105.9(4) yes
C16 . C17 C33 . 128.2(5) yes
C18 . C17 C33 . 125.8(4) yes
C17 . C18 C19 . 107.2(4) yes
C17 . C18 C35 . 123.9(4) yes
C19 . C18 C35 . 128.9(5) yes
N4 . C19 C18 . 109.8(4) yes
N4 . C19 C20 . 122.4(4) yes
C18 . C19 C20 . 127.7(4) yes
C1 . C20 C19 . 125.9(4) yes
C1 . C20 C37 . 116.7(5) yes
C19 . C20 C37 . 117.3(4) yes
C2 . C21 C22 . 115.7(6) yes
C2 . C21 H211 . 107.883 no
C22 . C21 H211 . 107.883 no
C2 . C21 H212 . 107.883 no
C22 . C21 H212 . 107.883 no
H211 . C21 H212 . 109.467 no
C21 . C22 H221 . 109.467 no
C21 . C22 H222 . 109.467 no
H221 . C22 H222 . 109.476 no
C21 . C22 H223 . 109.466 no
H221 . C22 H223 . 109.475 no
H222 . C22 H223 . 109.476 no
C3 . C23 C24 . 114.5(9) yes
C3 . C23 H231 . 108.190 no
C24 . C23 H231 . 108.189 no
C3 . C23 H232 . 108.190 no
C24 . C23 H232 . 108.189 no
H231 . C23 H232 . 109.467 no
C23 . C24 H241 . 109.467 no
C23 . C24 H242 . 109.467 no
H241 . C24 H242 . 109.475 no
C23 . C24 H243 . 109.467 no
H241 . C24 H243 . 109.476 no
H242 . C24 H243 . 109.476 no
C7 . C25 C26 . 113.1(7) yes
C7 . C25 H251 . 108.560 no
C26 . C25 H251 . 108.560 no
C7 . C25 H252 . 108.560 no
C26 . C25 H252 . 108.560 no
H251 . C25 H252 . 109.466 no
C25 . C26 H261 . 109.466 no
C25 . C26 H262 . 109.466 no
H261 . C26 H262 . 109.475 no
C25 . C26 H263 . 109.467 no
H261 . C26 H263 . 109.476 no
H262 . C26 H263 . 109.476 no
C8 . C27 C28 . 112.3(6) yes
C8 . C27 H271 . 108.748 no
C28 . C27 H271 . 108.748 no
C8 . C27 H272 . 108.748 no
C28 . C27 H272 . 108.747 no
H271 . C27 H272 . 109.467 no
C27 . C28 H281 . 109.466 no
C27 . C28 H282 . 109.466 no
H281 . C28 H282 . 109.475 no
C27 . C28 H283 . 109.467 no
H281 . C28 H283 . 109.476 no
H282 . C28 H283 . 109.476 no
C12 . C29 C30 . 111.7(10) yes
C12 . C29 H291 . 108.905 no
C30 . C29 H291 . 108.906 no
C12 . C29 H292 . 108.904 no
C30 . C29 H292 . 108.905 no
H291 . C29 H292 . 109.466 no
C29 . C30 H301 . 109.467 no
C29 . C30 H302 . 109.466 no
H301 . C30 H302 . 109.477 no
C29 . C30 H303 . 109.466 no
H301 . C30 H303 . 109.475 no
H302 . C30 H303 . 109.476 no
C13 . C31 C321 . 116.2(16) yes
C13 . C31 C322 . 131.3(14) yes
C321 . C31 C322 . 109.6(14) yes
C17 . C33 C34 . 112.0(5) yes
C17 . C33 H331 . 108.825 no
C34 . C33 H331 . 108.825 no
C17 . C33 H332 . 108.825 no
C34 . C33 H332 . 108.825 no
H331 . C33 H332 . 109.466 no
C33 . C34 H341 . 109.467 no
C33 . C34 H342 . 109.467 no
H341 . C34 H342 . 109.476 no
C33 . C34 H343 . 109.466 no
H341 . C34 H343 . 109.476 no
H342 . C34 H343 . 109.476 no
C18 . C35 C36 . 113.1(5) yes
C18 . C35 H351 . 108.548 no
C36 . C35 H351 . 108.548 no
C18 . C35 H352 . 108.548 no
C36 . C35 H352 . 108.547 no
H351 . C35 H352 . 109.466 no
C35 . C36 H361 . 109.466 no
C35 . C36 H362 . 109.467 no
H361 . C36 H362 . 109.475 no
C35 . C36 H363 . 109.467 no
H361 . C36 H363 . 109.476 no
H362 . C36 H363 . 109.476 no
C20 . C37 C38 . 173.7(6) yes
Si1 . C38 C37 . 174.7(5) yes
C5 . C39 C40 . 172.7(8) yes
Si2 . C40 C39 . 179.1(7) yes
C10 . C41 C42 . 173.1(6) yes
Si3 . C42 C41 . 174.3(6) yes
C15 . C43 C44 . 173.1(5) yes
Si4 . C44 C43 . 172.2(5) yes
Si1 . C54 C55 . 113.6(5) yes
Si1 . C54 C56 . 114.9(6) yes
C55 . C54 C56 . 110.5(8) yes
Si1 . C54 H541 . 102.754 no
C55 . C54 H541 . 107.983 no
C56 . C54 H541 . 106.420 no
C54 . C55 H551 . 109.467 no
C54 . C55 H552 . 109.467 no
H551 . C55 H552 . 109.475 no
C54 . C55 H553 . 109.467 no
H551 . C55 H553 . 109.476 no
H552 . C55 H553 . 109.476 no
C54 . C56 H561 . 109.467 no
C54 . C56 H562 . 109.467 no
H561 . C56 H562 . 109.475 no
C54 . C56 H563 . 109.467 no
H561 . C56 H563 . 109.476 no
H562 . C56 H563 . 109.476 no
Si1 . C57 C58 . 110.3(5) yes
Si1 . C57 C59 . 113.7(5) yes
C58 . C57 C59 . 113.0(8) yes
Si1 . C57 H571 . 107.163 no
C58 . C57 H571 . 108.004 no
C59 . C57 H571 . 104.102 no
C57 . C58 H581 . 109.467 no
C57 . C58 H582 . 109.466 no
H581 . C58 H582 . 109.476 no
C57 . C58 H583 . 109.467 no
H581 . C58 H583 . 109.476 no
H582 . C58 H583 . 109.476 no
C57 . C59 H591 . 109.466 no
C57 . C59 H592 . 109.466 no
H591 . C59 H592 . 109.476 no
C57 . C59 H593 . 109.466 no
H591 . C59 H593 . 109.476 no
H592 . C59 H593 . 109.476 no
Si1 . C60 C61 . 112.9(5) yes
Si1 . C60 C62 . 116.5(6) yes
C61 . C60 C62 . 112.7(7) yes
Si1 . C60 H601 . 102.744 no
C61 . C60 H601 . 107.610 no
C62 . C60 H601 . 102.976 no
C60 . C61 H611 . 109.466 no
C60 . C61 H612 . 109.467 no
H611 . C61 H612 . 109.476 no
C60 . C61 H613 . 109.466 no
H611 . C61 H613 . 109.476 no
H612 . C61 H613 . 109.476 no
C60 . C62 H621 . 109.466 no
C60 . C62 H622 . 109.467 no
H621 . C62 H622 . 109.476 no
C60 . C62 H623 . 109.467 no
H621 . C62 H623 . 109.476 no
H622 . C62 H623 . 109.476 no
Si3 . C72 C73 . 111.1(7) yes
Si3 . C72 C74 . 111.8(10) yes
C73 . C72 C74 . 114.4(17) yes
Si3 . C72 H721 . 108.548 no
C73 . C72 H721 . 105.644 no
C74 . C72 H721 . 104.801 no
C72 . C73 H731 . 109.467 no
C72 . C73 H732 . 109.467 no
H731 . C73 H732 . 109.475 no
C72 . C73 H733 . 109.467 no
H731 . C73 H733 . 109.476 no
H732 . C73 H733 . 109.476 no
C72 . C74 H741 . 109.466 no
C72 . C74 H742 . 109.467 no
H741 . C74 H742 . 109.475 no
C72 . C74 H743 . 109.467 no
H741 . C74 H743 . 109.475 no
H742 . C74 H743 . 109.477 no
Si3 . C75 C76 . 106.7(11) yes
Si3 . C75 C77 . 114.1(8) yes
C76 . C75 C77 . 112.9(18) yes
Si3 . C75 H751 . 109.487 no
C76 . C75 H751 . 110.768 no
C77 . C75 H751 . 102.912 no
C75 . C76 H761 . 109.465 no
C75 . C76 H762 . 109.466 no
H761 . C76 H762 . 109.477 no
C75 . C76 H763 . 109.466 no
H761 . C76 H763 . 109.475 no
H762 . C76 H763 . 109.478 no
C75 . C77 H771 . 109.467 no
C75 . C77 H772 . 109.467 no
H771 . C77 H772 . 109.476 no
C75 . C77 H773 . 109.467 no
H771 . C77 H773 . 109.475 no
H772 . C77 H773 . 109.476 no
Si3 . C78 C79 . 116.1(7) yes
Si3 . C78 C80 . 111.2(8) yes
C79 . C78 C80 . 111.7(9) yes
Si3 . C78 H781 . 104.093 no
C79 . C78 H781 . 103.602 no
C80 . C78 H781 . 109.369 no
C78 . C79 H791 . 109.467 no
C78 . C79 H792 . 109.466 no
H791 . C79 H792 . 109.477 no
C78 . C79 H793 . 109.466 no
H791 . C79 H793 . 109.475 no
H792 . C79 H793 . 109.475 no
C78 . C80 H801 . 109.467 no
C78 . C80 H802 . 109.466 no
H801 . C80 H802 . 109.476 no
C78 . C80 H803 . 109.466 no
H801 . C80 H803 . 109.476 no
H802 . C80 H803 . 109.476 no
O1 . C81 H811 . 109.467 no
O1 . C81 H812 . 109.467 no
H811 . C81 H812 . 109.476 no
O1 . C81 H813 . 109.467 no
H811 . C81 H813 . 109.475 no
H812 . C81 H813 . 109.476 no
C201 . C200 C203 2_666 113.9(16) yes
C201 . C200 C204 2_666 47.1(10) yes
C203 2_666 C200 C204 2_666 66.8(13) yes
C201 . C200 C205 . 120.8(6) yes
C203 2_666 C200 C205 . 12.0(9) yes
C204 2_666 C200 C205 . 74.4(11) yes
C201 . C200 C206 . 119.0(8) yes
C203 2_666 C200 C206 . 126.1(16) yes
C204 2_666 C200 C206 . 163.5(10) yes
C205 . C200 C206 . 120.2(5) yes
C201 . C200 H2031 2_666 165.976 no
C203 2_666 C200 H2031 2_666 56.454 no
C204 2_666 C200 H2031 2_666 122.208 no
C205 . C200 H2031 2_666 51.957 no
C206 . C200 H2031 2_666 69.609 no
C200 . C201 C202 . 119.6(4) yes
C200 . C201 C204 2_666 66.9(15) yes
C202 . C201 C204 2_666 53.7(15) yes
C200 . C201 H2011 . 120.198 no
C202 . C201 H2011 . 120.200 no
C204 2_666 C201 H2011 . 167.809 no
C200 . C201 H2041 2_666 106.588 no
C202 . C201 H2041 2_666 51.925 no
C204 2_666 C201 H2041 2_666 58.587 no
H2011 . C201 H2041 2_666 109.222 no
C201 . C202 C203 . 120.5(4) yes
C201 . C202 C204 2_666 50.8(11) yes
C203 . C202 C204 2_666 70.7(11) yes
C201 . C202 C205 2_666 126.6(15) yes
C203 . C202 C205 2_666 12.1(9) yes
C204 2_666 C202 C205 2_666 75.8(16) yes
C201 . C202 H2021 . 119.736 no
C203 . C202 H2021 . 119.740 no
C204 2_666 C202 H2021 . 165.949 no
C205 2_666 C202 H2021 . 112.618 no
C201 . C202 H2041 2_666 9.030 no
C203 . C202 H2041 2_666 119.852 no
C204 2_666 C202 H2041 2_666 49.135 no
C205 2_666 C202 H2041 2_666 123.926 no
H2021 . C202 H2041 2_666 119.587 no
C201 . C202 H2051 2_666 170.540 no
C203 . C202 H2051 2_666 59.252 no
C204 2_666 C202 H2051 2_666 125.928 no
C205 2_666 C202 H2051 2_666 51.233 no
H2021 . C202 H2051 2_666 61.385 no
H2041 2_666 C202 H2051 2_666 161.514 no
C200 2_666 C203 C202 . 168.5(8) yes
C200 2_666 C203 C204 . 66.0(15) yes
C202 . C203 C204 . 120.0(4) yes
C200 2_666 C203 C204 2_666 135.9(23) yes
C202 . C203 C204 2_666 46.6(11) yes
C204 . C203 C204 2_666 73.9(11) yes
C200 2_666 C203 C205 2_666 131.6(29) yes
C202 . C203 C205 2_666 36.9(26) yes
C204 . C203 C205 2_666 133.4(38) yes
C204 2_666 C203 C205 2_666 67.9(35) yes
C200 2_666 C203 H2031 . 55.065 no
C202 . C203 H2031 . 120.019 no
C204 . C203 H2031 . 120.023 no
C204 2_666 C203 H2031 . 164.322 no
C205 2_666 C203 H2031 . 96.435 no
C200 2_666 C204 C201 2_666 66.0(12) yes
C200 2_666 C204 C202 2_666 139.7(17) yes
C201 2_666 C204 C202 2_666 75.5(16) yes
C200 2_666 C204 C203 . 47.2(10) yes
C201 2_666 C204 C203 . 113.1(16) yes
C202 2_666 C204 C203 . 165.8(9) yes
C200 2_666 C204 C203 2_666 148.8(17) yes
C201 2_666 C204 C203 2_666 136.7(23) yes
C202 2_666 C204 C203 2_666 62.6(13) yes
C203 . C204 C203 2_666 106.1(11) yes
C200 2_666 C204 C205 . 163.8(9) yes
C201 2_666 C204 C205 . 126.5(16) yes
C202 2_666 C204 C205 . 51.1(11) yes
C203 . C204 C205 . 119.3(4) yes
C203 2_666 C204 C205 . 15.0(10) yes
C200 2_666 C204 C205 2_666 53.2(10) yes
C201 2_666 C204 C205 2_666 118.5(20) yes
C202 2_666 C204 C205 2_666 156.1(13) yes
C203 . C204 C205 2_666 9.6(6) yes
C203 2_666 C204 C205 2_666 98.2(13) yes
C200 2_666 C204 H2041 . 73.898 no
C201 2_666 C204 H2041 . 12.231 no
C202 2_666 C204 H2041 . 70.311 no
C203 . C204 H2041 . 120.372 no
C203 2_666 C204 H2041 . 132.945 no
C205 . C204 C205 2_666 112.1(8) yes
C205 . C204 H2041 . 120.377 no
C205 2_666 C204 H2041 . 127.103 no
C200 . C205 C202 2_666 167.4(10) yes
C200 . C205 C203 2_666 36.4(25) yes
C202 2_666 C205 C203 2_666 131.0(30) yes
C200 . C205 C204 . 119.8(4) yes
C202 2_666 C205 C204 . 53.1(15) yes
C203 2_666 C205 C204 . 97.1(39) yes
C200 . C205 C204 2_666 52.4(8) yes
C202 2_666 C205 C204 2_666 118.2(19) yes
C203 2_666 C205 C204 2_666 36.9(33) yes
C204 . C205 C204 2_666 67.9(8) yes
C200 . C205 H2031 2_666 44.095 no
C202 2_666 C205 H2031 2_666 139.398 no
C203 2_666 C205 H2031 2_666 63.202 no
C204 . C205 H2031 2_666 160.308 no
C204 2_666 C205 H2031 2_666 93.946 no
C200 . C205 H2051 . 120.083 no
C202 2_666 C205 H2051 . 67.979 no
C203 2_666 C205 H2051 . 132.796 no
C204 . C205 H2051 . 120.079 no
C204 2_666 C205 H2051 . 169.728 no
H2031 2_666 C205 H2051 . 77.130 no
C200 . C206 H2061 . 109.465 no
C200 . C206 H2062 . 109.468 no
H2061 . C206 H2062 . 109.478 no
C200 . C206 H2063 . 109.465 no
H2061 . C206 H2063 . 109.473 no
H2062 . C206 H2063 . 109.479 no
C31 . C321 H3211 . 109.478 no
C31 . C321 H3212 . 109.485 no
H3211 . C321 H3212 . 109.459 no
C31 . C321 H3213 . 109.484 no
H3211 . C321 H3213 . 109.459 no
H3212 . C321 H3213 . 109.462 no
C31 . C322 H3221 . 109.473 no
C31 . C322 H3222 . 109.467 no
H3221 . C322 H3222 . 109.477 no
C31 . C322 H3223 . 109.460 no
H3221 . C322 H3223 . 109.475 no
H3222 . C322 H3223 . 109.475 no
Si4 . C451 C461 . 112.4(10) yes
Si4 . C451 C471 . 112.9(10) yes
C461 . C451 C471 . 110.8(13) yes
Si4 . C451 C482 . 65.4(5) yes
C461 . C451 C482 . 82.9(11) yes
C471 . C451 C482 . 164.6(13) yes
Si4 . C451 H4511 . 105.372 no
C461 . C451 H4511 . 107.743 no
C471 . C451 H4511 . 107.162 no
C482 . C451 H4511 . 60.568 no
Si4 . C452 C462 . 113.0(9) yes
Si4 . C452 C472 . 110.8(9) yes
C462 . C452 C472 . 113.8(12) yes
Si4 . C452 C481 . 68.4(6) yes
C462 . C452 C481 . 81.4(11) yes
C472 . C452 C481 . 162.2(14) yes
Si4 . C452 H4521 . 107.716 no
C462 . C452 H4521 . 104.169 no
C472 . C452 H4521 . 106.745 no
C481 . C452 H4521 . 58.743 no
Si4 . C452 H4811 . 101.430 no
C462 . C452 H4811 . 102.814 no
C472 . C452 H4811 . 114.145 no
C481 . C452 H4811 . 50.885 no
H4521 . C452 H4811 . 8.012 no
C451 . C461 C502 . 96.4(14) yes
C451 . C461 H4611 . 109.468 no
C502 . C461 H4611 . 16.232 no
C451 . C461 H4612 . 109.466 no
C502 . C461 H4612 . 124.352 no
H4611 . C461 H4612 . 109.477 no
C451 . C461 H4613 . 109.466 no
C502 . C461 H4613 . 106.494 no
H4611 . C461 H4613 . 109.477 no
H4612 . C461 H4613 . 109.475 no
C451 . C461 H5021 . 159.278 no
C502 . C461 H5021 . 62.899 no
H4611 . C461 H5021 . 50.534 no
H4612 . C461 H5021 . 85.380 no
H4613 . C461 H5021 . 77.356 no
C452 . C462 C501 . 98.9(14) yes
C452 . C462 H4621 . 109.464 no
C501 . C462 H4621 . 12.461 no
C452 . C462 H4622 . 109.467 no
C501 . C462 H4622 . 108.422 no
H4621 . C462 H4622 . 109.472 no
C452 . C462 H4623 . 109.469 no
C501 . C462 H4623 . 120.413 no
H4621 . C462 H4623 . 109.474 no
H4622 . C462 H4623 . 109.480 no
C452 . C462 H5011 . 152.760 no
C501 . C462 H5011 . 61.998 no
H4621 . C462 H5011 . 49.773 no
H4622 . C462 H5011 . 95.602 no
H4623 . C462 H5011 . 70.078 no
C451 . C471 C532 . 115.9(27) yes
C451 . C471 H4711 . 109.466 no
C532 . C471 H4711 . 74.682 no
C451 . C471 H4712 . 109.467 no
C532 . C471 H4712 . 35.548 no
H4711 . C471 H4712 . 109.477 no
C451 . C471 H4713 . 109.466 no
C532 . C471 H4713 . 129.826 no
H4711 . C471 H4713 . 109.475 no
H4712 . C471 H4713 . 109.477 no
C451 . C471 H5321 . 57.126 no
C532 . C471 H5321 . 139.547 no
H4711 . C471 H5321 . 145.358 no
H4712 . C471 H5321 . 105.165 no
H4713 . C471 H5321 . 57.203 no
C451 . C471 H5322 . 121.457 no
C532 . C471 H5322 . 51.745 no
H4711 . C471 H5322 . 23.597 no
H4712 . C471 H5322 . 85.962 no
H4713 . C471 H5322 . 117.715 no
H5321 . C471 H5322 . 168.707 no
C452 . C472 C531 . 123.1(19) yes
C452 . C472 H4721 . 109.467 no
C531 . C472 H4721 . 68.891 no
C452 . C472 H4722 . 109.466 no
C531 . C472 H4722 . 125.008 no
H4721 . C472 H4722 . 109.476 no
C452 . C472 H4723 . 109.467 no
C531 . C472 H4723 . 40.598 no
H4721 . C472 H4723 . 109.476 no
H4722 . C472 H4723 . 109.476 no
C452 . C472 H5311 . 114.652 no
C531 . C472 H5311 . 119.768 no
H4721 . C472 H5311 . 107.641 no
H4722 . C472 H5311 . 5.277 no
H4723 . C472 H5311 . 106.004 no
Si4 . C481 C452 . 71.7(6) yes
Si4 . C481 C491 . 107.5(12) yes
C452 . C481 C491 . 167.7(17) yes
Si4 . C481 C501 . 116.7(15) yes
C452 . C481 C501 . 93.4(17) yes
C491 . C481 C501 . 97.8(19) yes
Si4 . C481 H4521 . 103.746 no
C452 . C481 H4521 . 48.767 no
C491 . C481 H4521 . 121.456 no
C501 . C481 H4521 . 110.461 no
Si4 . C481 H4811 . 103.043 no
C452 . C481 H4811 . 49.419 no
C491 . C481 H4811 . 120.583 no
C501 . C481 H4811 . 112.024 no
H4521 . C481 H4811 . 1.586 no
Si4 . C482 C451 . 66.4(5) yes
Si4 . C482 C492 . 107.8(10) yes
C451 . C482 C492 . 164.9(13) yes
Si4 . C482 C502 . 113.0(9) yes
C451 . C482 C502 . 80.0(10) yes
C492 . C482 C502 . 114.8(13) yes
Si4 . C482 H4821 . 110.248 no
C451 . C482 H4821 . 63.457 no
C492 . C482 H4821 . 108.234 no
C502 . C482 H4821 . 102.526 no
C481 . C491 C512 . 79.1(11) yes
C481 . C491 C522 . 135.4(28) yes
C512 . C491 C522 . 68.3(19) yes
C481 . C491 H4911 . 109.466 no
C512 . C491 H4911 . 86.315 no
C522 . C491 H4911 . 41.340 no
C481 . C491 H4912 . 109.464 no
C512 . C491 H4912 . 157.018 no
C522 . C491 H4912 . 112.412 no
H4911 . C491 H4912 . 109.481 no
C481 . C491 H4913 . 109.462 no
C512 . C491 H4913 . 48.088 no
C522 . C491 H4913 . 69.985 no
H4911 . C491 H4913 . 109.478 no
H4912 . C491 H4913 . 109.476 no
C481 . C491 H5221 . 104.550 no
C512 . C491 H5221 . 154.400 no
C522 . C491 H5221 . 93.726 no
H4911 . C491 H5221 . 68.457 no
H4912 . C491 H5221 . 46.117 no
H4913 . C491 H5221 . 144.027 no
C482 . C492 C511 . 75.2(10) yes
C482 . C492 C521 . 146.2(38) yes
C511 . C492 C521 . 81.9(27) yes
C482 . C492 H4921 . 109.467 no
C511 . C492 H4921 . 85.306 no
C521 . C492 H4921 . 43.160 no
C482 . C492 H4922 . 109.466 no
C511 . C492 H4922 . 52.578 no
C521 . C492 H4922 . 73.714 no
H4921 . C492 H4922 . 109.476 no
C482 . C492 H4923 . 109.467 no
C511 . C492 H4923 . 160.843 no
C521 . C492 H4923 . 100.319 no
H4921 . C492 H4923 . 109.476 no
H4922 . C492 H4923 . 109.476 no
C482 . C492 H5211 . 87.039 no
C511 . C492 H5211 . 161.554 no
C521 . C492 H5211 . 111.611 no
H4921 . C492 H5211 . 96.133 no
H4922 . C492 H5211 . 141.641 no
H4923 . C492 H5211 . 32.932 no
C462 . C501 C481 . 86.2(18) yes
C462 . C501 H4621 . 54.513 no
C481 . C501 H4621 . 132.384 no
C462 . C501 H5011 . 24.544 no
C481 . C501 H5011 . 109.480 no
H4621 . C501 H5011 . 30.603 no
C462 . C501 H5012 . 112.043 no
C481 . C501 H5012 . 109.463 no
H4621 . C501 H5012 . 109.833 no
H5011 . C501 H5012 . 109.484 no
C462 . C501 H5013 . 126.926 no
C481 . C501 H5013 . 109.459 no
H4621 . C501 H5013 . 81.243 no
H5011 . C501 H5013 . 109.480 no
H5012 . C501 H5013 . 109.461 no
C461 . C502 C482 . 100.5(14) yes
C461 . C502 H4611 . 68.936 no
C482 . C502 H4611 . 141.572 no
C461 . C502 H5021 . 9.005 no
C482 . C502 H5021 . 109.467 no
H4611 . C502 H5021 . 61.880 no
C461 . C502 H5022 . 113.960 no
C482 . C502 H5022 . 109.467 no
H4611 . C502 H5022 . 50.976 no
H5021 . C502 H5022 . 109.476 no
C461 . C502 H5023 . 113.578 no
C482 . C502 H5023 . 109.466 no
H4611 . C502 H5023 . 108.527 no
H5021 . C502 H5023 . 109.476 no
H5022 . C502 H5023 . 109.476 no
Si4 . C511 C492 . 107.1(9) yes
Si4 . C511 C521 . 120.2(13) yes
C492 . C511 C521 . 22.5(10) yes
Si4 . C511 C531 . 115.7(11) yes
C492 . C511 C531 . 123.5(13) yes
C521 . C511 C531 . 101.3(15) yes
Si4 . C511 H4922 . 142.584 no
C492 . C511 H4922 . 41.391 no
C521 . C511 H4922 . 40.895 no
C531 . C511 H4922 . 101.170 no
Si4 . C511 H5111 . 94.271 no
C492 . C511 H5111 . 95.201 no
C521 . C511 H5111 . 110.600 no
C531 . C511 H5111 . 115.622 no
H4922 . C511 H5111 . 74.323 no
Si4 . C512 C491 . 99.3(9) yes
Si4 . C512 C522 . 116.0(11) yes
C491 . C512 C522 . 30.0(9) yes
Si4 . C512 C532 . 110.8(12) yes
C491 . C512 C532 . 141.5(14) yes
C522 . C512 C532 . 112.1(15) yes
Si4 . C512 H4913 . 130.123 no
C491 . C512 H4913 . 36.762 no
C522 . C512 H4913 . 42.691 no
C532 . C512 H4913 . 119.066 no
Si4 . C512 H5121 . 104.776 no
C491 . C512 H5121 . 84.516 no
C522 . C512 H5121 . 103.198 no
C532 . C512 H5121 . 109.277 no
H4913 . C512 H5121 . 60.933 no
C492 . C521 C511 . 75.6(27) yes
C492 . C521 H4921 . 101.045 no
C511 . C521 H4921 . 94.393 no
C492 . C521 H4922 . 71.806 no
C511 . C521 H4922 . 51.102 no
H4921 . C521 H4922 . 145.462 no
C492 . C521 H4923 . 51.769 no
C511 . C521 H4923 . 124.336 no
H4921 . C521 H4923 . 110.538 no
H4922 . C521 H4923 . 91.751 no
C492 . C521 H5211 . 34.746 no
C511 . C521 H5211 . 109.466 no
H4921 . C521 H5211 . 90.864 no
H4922 . C521 H5211 . 99.005 no
H4923 . C521 H5211 . 27.500 no
C492 . C521 H5212 . 115.327 no
C511 . C521 H5212 . 109.467 no
H4921 . C521 H5212 . 140.132 no
H4922 . C521 H5212 . 66.535 no
H4923 . C521 H5212 . 82.226 no
C492 . C521 H5213 . 130.002 no
C511 . C521 H5213 . 109.466 no
H4921 . C521 H5213 . 30.772 no
H4922 . C521 H5213 . 150.396 no
H4923 . C521 H5213 . 117.281 no
H5211 . C521 H5212 . 109.476 no
H5211 . C521 H5213 . 109.475 no
H5212 . C521 H5213 . 109.477 no
C491 . C522 C512 . 81.7(21) yes
C491 . C522 H4911 . 82.279 no
C512 . C522 H4911 . 108.798 no
C491 . C522 H4913 . 62.074 no
C512 . C522 H4913 . 52.449 no
H4911 . C522 H4913 . 140.357 no
C491 . C522 H5221 . 29.288 no
C512 . C522 H5221 . 109.466 no
H4911 . C522 H5221 . 64.968 no
H4913 . C522 H5221 . 87.384 no
C491 . C522 H5222 . 129.987 no
C512 . C522 H5222 . 109.467 no
H4911 . C522 H5222 . 47.738 no
H4913 . C522 H5222 . 159.707 no
H5221 . C522 H5222 . 109.475 no
C491 . C522 H5223 . 111.903 no
C512 . C522 H5223 . 109.467 no
H4911 . C522 H5223 . 140.666 no
H4913 . C522 H5223 . 73.562 no
H5221 . C522 H5223 . 109.475 no
H5222 . C522 H5223 . 109.477 no
C472 . C531 C511 . 100.9(19) yes
C472 . C531 H4721 . 60.475 no
C511 . C531 H4721 . 111.892 no
C472 . C531 H4723 . 78.772 no
C511 . C531 H4723 . 75.246 no
H4721 . C531 H4723 . 139.221 no
C472 . C531 H5311 . 9.767 no
C511 . C531 H5311 . 109.467 no
H4721 . C531 H5311 . 62.419 no
H4723 . C531 H5311 . 77.189 no
C472 . C531 H5312 . 117.772 no
C511 . C531 H5312 . 109.467 no
H4721 . C531 H5312 . 138.044 no
H4723 . C531 H5312 . 59.639 no
H5311 . C531 H5312 . 109.476 no
C472 . C531 H5313 . 109.315 no
C511 . C531 H5313 . 109.467 no
H4721 . C531 H5313 . 49.200 no
H4723 . C531 H5313 . 169.048 no
H5311 . C531 H5313 . 109.476 no
H5312 . C531 H5313 . 109.476 no
C471 . C532 C512 . 116.0(28) yes
C471 . C532 H4711 . 66.268 no
C512 . C532 H4711 . 115.964 no
C471 . C532 H4712 . 102.174 no
C512 . C532 H4712 . 78.956 no
H4711 . C532 H4712 . 163.742 no
C471 . C532 H5321 . 13.933 no
C512 . C532 H5321 . 109.465 no
H4711 . C532 H5321 . 80.117 no
H4712 . C532 H5321 . 88.946 no
C471 . C532 H5322 . 95.543 no
C512 . C532 H5322 . 109.467 no
H4711 . C532 H5322 . 29.910 no
H4712 . C532 H5322 . 154.581 no
H5321 . C532 H5322 . 109.475 no
C471 . C532 H5323 . 115.859 no
C512 . C532 H5323 . 109.467 no
H4711 . C532 H5323 . 126.924 no
H4712 . C532 H5323 . 46.109 no
H5321 . C532 H5323 . 109.474 no
H5322 . C532 H5323 . 109.478 no
Si2 . C631 C641 . 116.6(7) yes
Si2 . C631 C651 . 114.2(7) yes
C641 . C631 C651 . 111.4(9) yes
Si2 . C631 C662 . 61.9(5) yes
C641 . C631 C662 . 89.9(9) yes
C651 . C631 C662 . 155.9(11) yes
Si2 . C631 H6311 . 101.042 no
C641 . C631 H6311 . 104.546 no
C651 . C631 H6311 . 107.583 no
C662 . C631 H6311 . 53.871 no
Si2 . C632 C642 . 112.2(13) yes
Si2 . C632 C652 . 118.2(13) yes
C642 . C632 C652 . 109.7(17) yes
Si2 . C632 C661 . 66.2(5) yes
C642 . C632 C661 . 77.4(14) yes
C652 . C632 C661 . 167.3(18) yes
Si2 . C632 H6321 . 100.918 no
C642 . C632 H6321 . 111.113 no
C652 . C632 H6321 . 103.925 no
C661 . C632 H6321 . 63.415 no
Si2 . C632 H6611 . 95.973 no
C642 . C632 H6611 . 92.347 no
C652 . C632 H6611 . 125.386 no
C661 . C632 H6611 . 42.426 no
H6321 . C632 H6611 . 23.616 no
C631 . C641 C672 . 85.0(13) yes
C631 . C641 H6411 . 109.467 no
C672 . C641 H6411 . 26.828 no
C631 . C641 H6412 . 109.467 no
C672 . C641 H6412 . 130.332 no
H6411 . C641 H6412 . 109.476 no
C631 . C641 H6413 . 109.466 no
C672 . C641 H6413 . 109.422 no
H6411 . C641 H6413 . 109.476 no
H6412 . C641 H6413 . 109.475 no
C631 . C641 H6721 . 72.006 no
C672 . C641 H6721 . 55.385 no
H6411 . C641 H6721 . 57.190 no
H6412 . C641 H6721 . 83.437 no
H6413 . C641 H6721 . 164.802 no
C632 . C642 C671 . 104.3(20) yes
C632 . C642 H6421 . 109.465 no
C671 . C642 H6421 . 10.793 no
C632 . C642 H6422 . 109.466 no
C671 . C642 H6422 . 103.386 no
H6421 . C642 H6422 . 109.472 no
C632 . C642 H6423 . 109.470 no
C671 . C642 H6423 . 120.254 no
H6421 . C642 H6423 . 109.476 no
H6422 . C642 H6423 . 109.478 no
C632 . C642 H6711 . 142.631 no
C671 . C642 H6711 . 69.788 no
H6421 . C642 H6711 . 59.794 no
H6422 . C642 H6711 . 107.750 no
H6423 . C642 H6711 . 53.394 no
C631 . C651 C712 . 117.3(20) yes
C631 . C651 H6511 . 109.467 no
C712 . C651 H6511 . 53.407 no
C631 . C651 H6512 . 109.467 no
C712 . C651 H6512 . 56.853 no
H6511 . C651 H6512 . 109.477 no
C631 . C651 H6513 . 109.466 no
C712 . C651 H6513 . 133.227 no
H6511 . C651 H6513 . 109.475 no
H6512 . C651 H6513 . 109.475 no
C631 . C651 H7121 . 136.948 no
C712 . C651 H7121 . 68.145 no
H6511 . C651 H7121 . 35.937 no
H6512 . C651 H7121 . 107.742 no
H6513 . C651 H7121 . 76.959 no
C632 . C652 C711 . 103.3(23) yes
C632 . C652 H6521 . 109.467 no
C711 . C652 H6521 . 70.469 no
C632 . C652 H6522 . 109.467 no
C711 . C652 H6522 . 144.595 no
H6521 . C652 H6522 . 109.476 no
C632 . C652 H6523 . 109.467 no
C711 . C652 H6523 . 44.739 no
H6521 . C652 H6523 . 109.475 no
H6522 . C652 H6523 . 109.475 no
C632 . C652 H7111 . 43.567 no
C711 . C652 H7111 . 126.104 no
H6521 . C652 H7111 . 147.209 no
H6522 . C652 H7111 . 73.985 no
H6523 . C652 H7111 . 99.186 no
Si2 . C661 C632 . 67.3(5) yes
Si2 . C661 C671 . 116.8(8) yes
C632 . C661 C671 . 87.0(10) yes
Si2 . C661 C681 . 111.8(8) yes
C632 . C661 C681 . 156.2(13) yes
C671 . C661 C681 . 112.5(10) yes
Si2 . C661 H6611 . 103.334 no
C632 . C661 H6611 . 51.516 no
C671 . C661 H6611 . 102.477 no
C681 . C661 H6611 . 108.670 no
Si2 . C662 C631 . 64.6(5) yes
Si2 . C662 C672 . 106.0(13) yes
C631 . C662 C672 . 69.6(13) yes
Si2 . C662 C682 . 124.8(15) yes
C631 . C662 C682 . 164.4(17) yes
C672 . C662 C682 . 114.8(18) yes
Si2 . C662 C691 . 62.9(5) yes
C631 . C662 C691 . 124.3(8) yes
C672 . C662 C691 . 108.8(16) yes
C682 . C662 C691 . 69.6(14) yes
Si2 . C662 C701 . 104.5(9) yes
C631 . C662 C701 . 163.3(13) yes
C672 . C662 C701 . 126.8(17) yes
C682 . C662 C701 . 20.3(11) yes
C691 . C662 C701 . 52.2(7) yes
Si2 . C662 H6621 . 102.942 no
C631 . C662 H6621 . 74.227 no
C672 . C662 H6621 . 116.433 no
C682 . C662 H6621 . 90.806 no
C691 . C662 H6621 . 134.740 no
C701 . C662 H6621 . 97.428 no
C642 . C671 C661 . 91.2(14) yes
C642 . C671 H6421 . 66.446 no
C661 . C671 H6421 . 118.653 no
C642 . C671 H6711 . 23.395 no
C661 . C671 H6711 . 109.467 no
H6421 . C671 H6711 . 45.099 no
C642 . C671 H6712 . 103.750 no
C661 . C671 H6712 . 109.467 no
H6421 . C671 H6712 . 130.658 no
H6711 . C671 H6712 . 109.475 no
C642 . C671 H6713 . 131.215 no
C661 . C671 H6713 . 109.467 no
H6421 . C671 H6713 . 64.847 no
H6711 . C671 H6713 . 109.476 no
H6712 . C671 H6713 . 109.476 no
C641 . C672 C662 . 115.5(21) yes
C641 . C672 H6411 . 59.710 no
C662 . C672 H6411 . 158.966 no
C641 . C672 H6721 . 16.665 no
C662 . C672 H6721 . 109.465 no
H6411 . C672 H6721 . 59.570 no
C641 . C672 H6722 . 118.497 no
C662 . C672 H6722 . 109.467 no
H6411 . C672 H6722 . 63.089 no
H6721 . C672 H6722 . 109.473 no
C641 . C672 H6723 . 92.887 no
C662 . C672 H6723 . 109.469 no
H6411 . C672 H6723 . 91.483 no
H6721 . C672 H6723 . 109.475 no
H6722 . C672 H6723 . 109.478 no
C661 . C681 C692 . 73.3(8) yes
C661 . C681 C702 . 124.5(20) yes
C692 . C681 C702 . 63.8(13) yes
C661 . C681 H6811 . 109.467 no
C692 . C681 H6811 . 74.649 no
C702 . C681 H6811 . 27.730 no
C661 . C681 H6812 . 109.467 no
C692 . C681 H6812 . 173.230 no
C702 . C681 H6812 . 117.274 no
H6811 . C681 H6812 . 109.475 no
C661 . C681 H6813 . 109.467 no
C692 . C681 H6813 . 63.801 no
C702 . C681 H6813 . 82.004 no
H6811 . C681 H6813 . 109.476 no
H6812 . C681 H6813 . 109.476 no
C661 . C681 H7021 . 115.159 no
C692 . C681 H7021 . 113.561 no
C702 . C681 H7021 . 59.093 no
H6811 . C681 H7021 . 39.293 no
H6812 . C681 H7021 . 71.217 no
H6813 . C681 H7021 . 132.132 no
C662 . C682 C701 . 100.2(30) yes
C662 . C682 H6821 . 109.466 no
C701 . C682 H6821 . 48.405 no
C662 . C682 H6822 . 109.468 no
C701 . C682 H6822 . 68.535 no
H6821 . C682 H6822 . 109.476 no
C662 . C682 H6823 . 109.467 no
C701 . C682 H6823 . 148.532 no
H6821 . C682 H6823 . 109.474 no
H6822 . C682 H6823 . 109.477 no
C662 . C682 H7011 . 55.199 no
C701 . C682 H7011 . 146.608 no
H6821 . C682 H7011 . 113.750 no
H6822 . C682 H7011 . 136.772 no
H6823 . C682 H7011 . 55.890 no
C662 . C682 H7012 . 141.692 no
C701 . C682 H7012 . 54.363 no
H6821 . C682 H7012 . 76.435 no
H6822 . C682 H7012 . 38.684 no
H6823 . C682 H7012 . 103.335 no
H7011 . C682 H7012 . 158.487 no
Si2 . C691 C662 . 61.8(5) yes
Si2 . C691 C701 . 112.9(9) yes
C662 . C691 C701 . 64.1(10) yes
Si2 . C691 C711 . 109.2(9) yes
C662 . C691 C711 . 161.8(12) yes
C701 . C691 C711 . 109.9(13) yes
Si2 . C691 H6911 . 107.425 no
C662 . C691 H6911 . 87.488 no
C701 . C691 H6911 . 106.722 no
C711 . C691 H6911 . 110.625 no
Si2 . C692 C681 . 107.0(12) yes
Si2 . C692 C702 . 125.0(20) yes
C681 . C692 C702 . 41.8(16) yes
Si2 . C692 C712 . 118.4(23) yes
C681 . C692 C712 . 131.0(21) yes
C702 . C692 C712 . 94.0(27) yes
Si2 . C692 H6921 . 86.800 no
C681 . C692 H6921 . 76.612 no
C702 . C692 H6921 . 114.077 no
C712 . C692 H6921 . 121.394 no
C662 . C701 C682 . 59.5(23) yes
C662 . C701 C691 . 63.7(8) yes
C682 . C701 C691 . 114.2(29) yes
C662 . C701 H6821 . 106.715 no
C682 . C701 H6821 . 94.026 no
C691 . C701 H6821 . 132.799 no
C662 . C701 H6822 . 96.590 no
C682 . C701 H6822 . 75.233 no
C691 . C701 H6822 . 81.173 no
H6821 . C701 H6822 . 144.750 no
C662 . C701 H7011 . 49.224 no
C682 . C701 H7011 . 13.734 no
C691 . C701 H7011 . 109.466 no
H6821 . C701 H7011 . 88.912 no
H6822 . C701 H7011 . 86.678 no
C662 . C701 H7012 . 141.443 no
C682 . C701 H7012 . 95.851 no
C691 . C701 H7012 . 109.466 no
H6821 . C701 H7012 . 103.970 no
H6822 . C701 H7012 . 45.922 no
C662 . C701 H7013 . 108.319 no
C682 . C701 H7013 . 117.396 no
C691 . C701 H7013 . 109.467 no
H6821 . C701 H7013 . 25.619 no
H6822 . C701 H7013 . 155.091 no
H7011 . C701 H7012 . 109.476 no
H7011 . C701 H7013 . 109.476 no
H7012 . C701 H7013 . 109.476 no
C681 . C702 C692 . 74.4(20) yes
C681 . C702 H6811 . 61.179 no
C692 . C702 H6811 . 97.176 no
C681 . C702 H7021 . 42.632 no
C692 . C702 H7021 . 109.466 no
H6811 . C702 H7021 . 33.985 no
C681 . C702 H7022 . 146.167 no
C692 . C702 H7022 . 109.468 no
H6811 . C702 H7022 . 85.125 no
H7021 . C702 H7022 . 109.478 no
C681 . C702 H7023 . 99.986 no
C692 . C702 H7023 . 109.465 no
H6811 . C702 H7023 . 142.121 no
H7021 . C702 H7023 . 109.474 no
H7022 . C702 H7023 . 109.477 no
C652 . C711 C691 . 118.7(22) yes
C652 . C711 H6521 . 61.068 no
C691 . C711 H6521 . 129.448 no
C652 . C711 H6523 . 78.364 no
C691 . C711 H6523 . 94.652 no
H6521 . C711 H6523 . 129.799 no
C652 . C711 H7111 . 10.185 no
C691 . C711 H7111 . 109.467 no
H6521 . C711 H7111 . 69.798 no
H6523 . C711 H7111 . 73.897 no
C652 . C711 H7112 . 108.121 no
C691 . C711 H7112 . 109.467 no
H6521 . C711 H7112 . 118.351 no
H6523 . C711 H7112 . 46.663 no
H7111 . C711 H7112 . 109.475 no
C652 . C711 H7113 . 101.135 no
C691 . C711 H7113 . 109.467 no
H6521 . C711 H7113 . 40.114 no
H6523 . C711 H7113 . 151.953 no
H7111 . C711 H7113 . 109.475 no
H7112 . C711 H7113 . 109.476 no
C651 . C712 C692 . 98.5(30) yes
C651 . C712 H6511 . 59.819 no
C692 . C712 H6511 . 115.066 no
C651 . C712 H6512 . 58.342 no
C692 . C712 H6512 . 83.696 no
H6511 . C712 H6512 . 117.251 no
C651 . C712 H7121 . 12.447 no
C692 . C712 H7121 . 109.461 no
H6511 . C712 H7121 . 50.366 no
H6512 . C712 H7121 . 66.889 no
C651 . C712 H7122 . 120.029 no
C692 . C712 H7122 . 109.467 no
H6511 . C712 H7122 . 60.351 no
H6512 . C712 H7122 . 166.571 no
H7121 . C712 H7122 . 109.467 no
C651 . C712 H7123 . 109.115 no
C692 . C712 H7123 . 109.473 no
H6511 . C712 H7123 . 135.133 no
H6512 . C712 H7123 . 61.942 no
H7121 . C712 H7123 . 109.475 no
H7122 . C712 H7123 . 109.485 no
C451 . H4511 H4821 . 121.444 no
C461 . H4611 C502 . 94.832 no
C471 . H4711 C532 . 39.051 no
C471 . H4711 H5322 . 107.658 no
C532 . H4711 H5322 . 69.466 no
C471 . H4712 C532 . 42.279 no
C471 . H4712 H5323 . 111.998 no
C532 . H4712 H5323 . 97.786 no
C452 . H4521 C481 . 72.490 no
C452 . H4521 H4811 . 77.337 no
C481 . H4521 H4811 . 11.413 no
C462 . H4621 C501 . 113.026 no
C462 . H4621 H5011 . 27.285 no
C501 . H4621 H5011 . 139.481 no
C472 . H4721 C531 . 50.634 no
C472 . H4722 H5311 . 1.278 no
C472 . H4723 C531 . 60.630 no
C452 . H4811 C481 . 79.696 no
C452 . H4811 H4521 . 94.652 no
C481 . H4811 H4521 . 167.001 no
C491 . H4911 C522 . 56.381 no
C491 . H4911 H5222 . 146.796 no
C522 . H4911 H5222 . 90.463 no
C491 . H4912 H5221 . 28.158 no
C491 . H4913 C512 . 95.151 no
C491 . H4913 C522 . 47.941 no
C512 . H4913 C522 . 84.860 no
C462 . H5011 C501 . 93.458 no
C462 . H5011 H4621 . 102.941 no
C501 . H5011 H4621 . 9.916 no
C482 . H4821 H4511 . 113.955 no
C492 . H4921 C521 . 35.795 no
C492 . H4921 H5213 . 140.908 no
C521 . H4921 H5213 . 107.595 no
C492 . H4922 C511 . 86.031 no
C492 . H4922 C521 . 34.480 no
C511 . H4922 C521 . 88.004 no
C492 . H4923 C521 . 27.912 no
C492 . H4923 H5211 . 34.469 no
C521 . H4923 H5211 . 51.643 no
C461 . H5021 C502 . 108.096 no
C492 . H5211 C521 . 33.643 no
C492 . H5211 H4923 . 112.599 no
C521 . H5211 H4923 . 100.857 no
C521 . H5213 H4921 . 41.632 no
C472 . H5311 C531 . 50.466 no
C472 . H5311 H4722 . 173.445 no
C531 . H5311 H4722 . 136.043 no
C491 . H5221 C522 . 56.986 no
C491 . H5221 H4912 . 105.724 no
C522 . H5221 H4912 . 121.666 no
C522 . H5222 H4911 . 41.799 no
C471 . H5321 C532 . 26.520 no
C471 . H5322 C532 . 32.713 no
C471 . H5322 H4711 . 48.745 no
C532 . H5322 H4711 . 80.624 no
C532 . H5323 H4712 . 36.105 no
C641 . H6411 C672 . 93.462 no
C651 . H6511 C712 . 66.774 no
C651 . H6511 H7121 . 9.530 no
C712 . H6511 H7121 . 69.313 no
C651 . H6512 C712 . 64.806 no
C632 . H6321 H6611 . 97.737 no
C642 . H6421 C671 . 102.761 no
C642 . H6423 H6711 . 24.432 no
C652 . H6521 C711 . 48.464 no
C652 . H6521 H7113 . 112.560 no
C711 . H6521 H7113 . 64.156 no
C652 . H6523 C711 . 56.897 no
C652 . H6523 H7112 . 120.244 no
C711 . H6523 H7112 . 87.451 no
C632 . H6611 C661 . 86.058 no
C632 . H6611 H6321 . 58.647 no
C661 . H6611 H6321 . 133.278 no
C642 . H6711 C671 . 86.817 no
C642 . H6711 H6423 . 102.174 no
C671 . H6711 H6423 . 158.656 no
C681 . H6811 C702 . 91.090 no
C681 . H6811 H7021 . 52.106 no
C702 . H6811 H7021 . 118.070 no
C641 . H6721 C672 . 107.951 no
C682 . H6821 C701 . 37.569 no
C682 . H6821 H7013 . 142.379 no
C701 . H6821 H7013 . 109.366 no
C682 . H6822 C701 . 36.231 no
C682 . H6822 H7012 . 86.670 no
C701 . H6822 H7012 . 69.627 no
C682 . H6823 H7011 . 25.227 no
C682 . H7011 C701 . 19.658 no
C682 . H7011 H6823 . 98.883 no
C701 . H7011 H6823 . 115.215 no
C682 . H7012 C701 . 29.786 no
C682 . H7012 H6822 . 54.646 no
C701 . H7012 H6822 . 64.451 no
C701 . H7013 H6821 . 45.015 no
C652 . H7111 C711 . 43.711 no
C711 . H7112 H6523 . 45.885 no
C711 . H7113 H6521 . 75.731 no
C681 . H7021 C702 . 78.275 no
C681 . H7021 H6811 . 88.601 no
C702 . H7021 H6811 . 27.945 no
C651 . H7121 C712 . 99.407 no
C651 . H7121 H6511 . 134.533 no
C712 . H7121 H6511 . 60.321 no
C200 2_666 H2031 C203 . 68.482 no
C200 2_666 H2031 C205 2_666 83.948 no
C203 . H2031 C205 2_666 20.363 no
C201 2_666 H2041 C202 2_666 119.045 no
C201 2_666 H2041 C204 . 109.182 no
C202 2_666 H2041 C204 . 60.553 no
C202 2_666 H2051 C205 . 60.787 no

loop_
_geom_bond_atom_site_label_1
_geom_bond_atom_site_label_2
_geom_bond_site_symmetry_2
_geom_bond_distance
_geom_bond_publ_flag
Zn1 O1 . 2.160(5) yes
Zn1 N1 . 2.019(4) yes
Zn1 N2 . 2.041(4) yes
Zn1 N3 . 2.029(4) yes
Zn1 N4 . 2.021(4) yes
Si1 C38 . 1.855(6) yes
Si1 C54 . 1.885(8) yes
Si1 C57 . 1.885(7) yes
Si1 C60 . 1.877(7) yes
Si2 C40 . 1.815(7) yes
Si2 C631 . 1.895(8) yes
Si2 C632 . 1.878(9) yes
Si2 C661 . 1.863(8) yes
Si2 C662 . 1.852(9) yes
Si2 C691 . 1.870(8) yes
Si2 C692 . 1.858(9) yes
Si3 C42 . 1.832(7) yes
Si3 C72 . 1.914(13) yes
Si3 C75 . 1.920(13) yes
Si3 C78 . 1.89(1) yes
Si4 C44 . 1.851(5) yes
Si4 C451 . 1.868(8) yes
Si4 C452 . 1.874(8) yes
Si4 C481 . 1.835(8) yes
Si4 C482 . 1.854(8) yes
Si4 C511 . 1.891(9) yes
Si4 C512 . 1.888(9) yes
O1 C81 . 1.432(11) yes
O1 H11 . 1.003 no
O2 C82 . 1.485(19) yes
N1 C1 . 1.377(7) yes
N1 C4 . 1.373(7) yes
N2 C6 . 1.362(8) yes
N2 C9 . 1.356(8) yes
N3 C11 . 1.373(7) yes
N3 C14 . 1.358(7) yes
N4 C16 . 1.368(6) yes
N4 C19 . 1.370(6) yes
C1 C2 . 1.462(8) yes
C1 C20 . 1.404(7) yes
C2 C3 . 1.368(8) yes
C2 C21 . 1.515(9) yes
C3 C4 . 1.451(9) yes
C3 C23 . 1.49(1) yes
C4 C5 . 1.420(8) yes
C5 C6 . 1.415(9) yes
C5 C39 . 1.46(1) yes
C6 C7 . 1.457(8) yes
C7 C8 . 1.36(1) yes
C7 C25 . 1.511(9) yes
C8 C9 . 1.472(8) yes
C8 C27 . 1.503(9) yes
C9 C10 . 1.410(9) yes
C10 C11 . 1.423(8) yes
C10 C41 . 1.458(9) yes
C11 C12 . 1.460(9) yes
C12 C13 . 1.378(9) yes
C12 C29 . 1.504(9) yes
C13 C14 . 1.454(8) yes
C13 C31 . 1.48(1) yes
C14 C15 . 1.420(7) yes
C15 C16 . 1.417(7) yes
C15 C43 . 1.446(7) yes
C16 C17 . 1.466(6) yes
C17 C18 . 1.377(7) yes
C17 C33 . 1.491(7) yes
C18 C19 . 1.443(7) yes
C18 C35 . 1.514(7) yes
C19 C20 . 1.430(7) yes
C20 C37 . 1.446(7) yes
C21 C22 . 1.443(13) yes
C21 H211 . 1.000 no
C21 H212 . 1.000 no
C22 H221 . 1.000 no
C22 H222 . 1.000 no
C22 H223 . 1.000 no
C23 C24 . 1.373(16) yes
C23 H231 . 1.000 no
C23 H232 . 1.000 no
C24 H241 . 1.000 no
C24 H242 . 1.000 no
C24 H243 . 1.000 no
C25 C26 . 1.472(12) yes
C25 H251 . 1.000 no
C25 H252 . 1.000 no
C26 H261 . 1.000 no
C26 H262 . 1.000 no
C26 H263 . 1.000 no
C27 C28 . 1.509(12) yes
C27 H271 . 1.000 no
C27 H272 . 1.000 no
C28 H281 . 1.000 no
C28 H282 . 1.000 no
C28 H283 . 1.000 no
C29 C30 . 1.560(17) yes
C29 H291 . 1.000 no
C29 H292 . 1.000 no
C30 H301 . 1.000 no
C30 H302 . 1.000 no
C30 H303 . 1.000 no
C31 C321 . 1.086(18) yes
C31 C322 . 1.248(17) yes
C33 C34 . 1.54(1) yes
C33 H331 . 1.000 no
C33 H332 . 1.000 no
C34 H341 . 1.000 no
C34 H342 . 1.000 no
C34 H343 . 1.000 no
C35 C36 . 1.48(1) yes
C35 H351 . 1.000 no
C35 H352 . 1.000 no
C36 H361 . 1.000 no
C36 H362 . 1.000 no
C36 H363 . 1.000 no
C37 C38 . 1.189(7) yes
C39 C40 . 1.20(1) yes
C41 C42 . 1.198(9) yes
C43 C44 . 1.189(7) yes
C54 C55 . 1.510(12) yes
C54 C56 . 1.54(1) yes
C54 H541 . 1.000 no
C55 H551 . 1.000 no
C55 H552 . 1.000 no
C55 H553 . 1.000 no
C56 H561 . 1.000 no
C56 H562 . 1.000 no
C56 H563 . 1.000 no
C57 C58 . 1.526(11) yes
C57 C59 . 1.488(12) yes
C57 H571 . 1.000 no
C58 H581 . 1.000 no
C58 H582 . 1.000 no
C58 H583 . 1.000 no
C59 H591 . 1.000 no
C59 H592 . 1.000 no
C59 H593 . 1.000 no
C60 C61 . 1.55(1) yes
C60 C62 . 1.466(12) yes
C60 H601 . 1.000 no
C61 H611 . 1.000 no
C61 H612 . 1.000 no
C61 H613 . 1.000 no
C62 H621 . 1.000 no
C62 H622 . 1.000 no
C62 H623 . 1.000 no
C72 C73 . 1.56(2) yes
C72 C74 . 1.552(15) yes
C72 H721 . 1.000 no
C73 H731 . 1.000 no
C73 H732 . 1.000 no
C73 H733 . 1.000 no
C74 H741 . 1.000 no
C74 H742 . 1.000 no
C74 H743 . 1.000 no
C75 C76 . 1.569(18) yes
C75 C77 . 1.48(2) yes
C75 H751 . 1.000 no
C76 H761 . 1.000 no
C76 H762 . 1.000 no
C76 H763 . 1.000 no
C77 H771 . 1.000 no
C77 H772 . 1.000 no
C77 H773 . 1.000 no
C78 C79 . 1.510(13) yes
C78 C80 . 1.570(15) yes
C78 H781 . 1.000 no
C79 H791 . 1.000 no
C79 H792 . 1.000 no
C79 H793 . 1.000 no
C80 H801 . 1.000 no
C80 H802 . 1.000 no
C80 H803 . 1.000 no
C81 H811 . 1.000 no
C81 H812 . 1.000 no
C81 H813 . 1.000 no
C200 C201 . 1.380(9) yes
C200 C203 2_666 1.12(2) yes
C200 C204 2_666 1.39(3) yes
C200 C205 . 1.406(9) yes
C200 C206 . 1.49(1) yes
C200 H2031 2_666 0.984 no
C201 C202 . 1.383(9) yes
C201 C204 2_666 1.11(2) yes
C201 H2011 . 1.000 no
C201 H2041 2_666 0.248 no
C202 C203 . 1.406(9) yes
C202 C204 2_666 1.15(3) yes
C202 C205 2_666 1.12(2) yes
C202 H2021 . 1.000 no
C202 H2041 2_666 1.245 no
C202 H2051 2_666 1.189 no
C203 C204 . 1.399(9) yes
C203 C204 2_666 1.49(3) yes
C203 C205 2_666 0.39(2) yes
C203 H2031 . 1.000 no
C204 C205 . 1.395(9) yes
C204 C205 2_666 1.69(3) yes
C204 H2041 . 1.000 no
C205 H2031 2_666 1.113 no
C205 H2051 . 1.000 no
C206 H2061 . 1.000 no
C206 H2062 . 1.000 no
C206 H2063 . 1.000 no
C321 H3211 . 1.000 no
C321 H3212 . 1.000 no
C321 H3213 . 1.000 no
C322 H3221 . 1.000 no
C322 H3222 . 1.000 no
C322 H3223 . 1.000 no
C451 C461 . 1.536(9) yes
C451 C471 . 1.530(9) yes
C451 C482 . 1.521(17) yes
C451 H4511 . 1.000 no
C452 C462 . 1.541(9) yes
C452 C472 . 1.538(9) yes
C452 C481 . 1.268(18) yes
C452 H4521 . 1.000 no
C452 H4811 . 0.979 no
C461 C502 . 1.07(2) yes
C461 H4611 . 1.000 no
C461 H4612 . 1.000 no
C461 H4613 . 1.000 no
C461 H5021 . 0.176 no
C462 C501 . 1.13(3) yes
C462 H4621 . 1.000 no
C462 H4622 . 1.000 no
C462 H4623 . 1.000 no
C462 H5011 . 0.470 no
C471 C532 . 0.69(3) yes
C471 H4711 . 1.000 no
C471 H4712 . 1.000 no
C471 H4713 . 1.000 no
C471 H5321 . 0.371 no
C471 H5322 . 1.268 no
C472 C531 . 0.89(2) yes
C472 H4721 . 1.000 no
C472 H4722 . 1.000 no
C472 H4723 . 1.000 no
C472 H5311 . 0.195 no
C481 C491 . 1.519(9) yes
C481 C501 . 1.53(1) yes
C481 H4521 . 1.137 no
C481 H4811 . 1.000 no
C482 C492 . 1.533(9) yes
C482 C502 . 1.537(9) yes
C482 H4821 . 1.000 no
C491 C512 . 1.66(3) yes
C491 C522 . 0.84(2) yes
C491 H4911 . 1.000 no
C491 H4912 . 1.000 no
C491 H4913 . 1.000 no
C491 H5221 . 0.490 no
C492 C511 . 1.51(3) yes
C492 C521 . 0.60(3) yes
C492 H4921 . 1.000 no
C492 H4922 . 1.000 no
C492 H4923 . 1.000 no
C492 H5211 . 0.613 no
C501 H4621 . 0.265 no
C501 H5011 . 1.000 no
C501 H5012 . 1.000 no
C501 H5013 . 1.000 no
C502 H4611 . 0.300 no
C502 H5021 . 1.000 no
C502 H5022 . 1.000 no
C502 H5023 . 1.000 no
C511 C521 . 1.542(9) yes
C511 C531 . 1.545(9) yes
C511 H4922 . 1.201 no
C511 H5111 . 1.000 no
C512 C522 . 1.562(9) yes
C512 C532 . 1.546(9) yes
C512 H4913 . 1.243 no
C512 H5121 . 1.000 no
C521 H4921 . 0.697 no
C521 H4922 . 1.010 no
C521 H4923 . 1.252 no
C521 H5211 . 1.000 no
C521 H5212 . 1.000 no
C521 H5213 . 1.000 no
C522 H4911 . 0.667 no
C522 H4913 . 1.063 no
C522 H5221 . 1.000 no
C522 H5222 . 1.000 no
C522 H5223 . 1.000 no
C531 H4721 . 1.072 no
C531 H4723 . 0.663 no
C531 H5311 . 1.000 no
C531 H5312 . 1.000 no
C531 H5313 . 1.000 no
C532 H4711 . 1.054 no
C532 H4712 . 0.595 no
C532 H5321 . 1.000 no
C532 H5322 . 1.000 no
C532 H5323 . 1.000 no
C631 C641 . 1.541(9) yes
C631 C651 . 1.542(9) yes
C631 C662 . 1.69(2) yes
C631 H6311 . 1.000 no
C632 C642 . 1.54(1) yes
C632 C652 . 1.536(9) yes
C632 C661 . 1.479(19) yes
C632 H6321 . 1.000 no
C632 H6611 . 1.160 no
C641 C672 . 1.16(3) yes
C641 H6411 . 1.000 no
C641 H6412 . 1.000 no
C641 H6413 . 1.000 no
C641 H6721 . 0.348 no
C642 C671 . 1.06(3) yes
C642 H6421 . 1.000 no
C642 H6422 . 1.000 no
C642 H6423 . 1.000 no
C642 H6711 . 0.423 no
C651 C712 . 1.06(5) yes
C651 H6511 . 1.000 no
C651 H6512 . 1.000 no
C651 H6513 . 1.000 no
C651 H7121 . 0.232 no
C652 C711 . 0.86(2) yes
C652 H6521 . 1.000 no
C652 H6522 . 1.000 no
C652 H6523 . 1.000 no
C652 H7111 . 0.219 no
C661 C671 . 1.541(9) yes
C661 C681 . 1.539(9) yes
C661 H6611 . 1.000 no
C662 C672 . 1.53(1) yes
C662 C682 . 1.515(9) yes
C662 C691 . 1.73(2) yes
C662 C701 . 1.73(3) yes
C662 H6621 . 1.000 no
C671 H6421 . 0.204 no
C671 H6711 . 1.000 no
C671 H6712 . 1.000 no
C671 H6713 . 1.000 no
C672 H6411 . 0.523 no
C672 H6721 . 1.000 no
C672 H6722 . 1.000 no
C672 H6723 . 1.000 no
C681 C692 . 1.65(3) yes
C681 C702 . 1.14(4) yes
C681 H6811 . 1.000 no
C681 H6812 . 1.000 no
C681 H6813 . 1.000 no
C681 H7021 . 0.789 no
C682 C701 . 0.61(3) yes
C682 H6821 . 1.000 no
C682 H6822 . 1.000 no
C682 H6823 . 1.000 no
C682 H7011 . 0.431 no
C682 H7012 . 1.224 no
C691 C701 . 1.521(9) yes
C691 C711 . 1.544(9) yes
C691 H6911 . 1.000 no
C692 C702 . 1.54(1) yes
C692 C712 . 1.54(1) yes
C692 H6921 . 1.000 no
C701 H6821 . 0.750 no
C701 H6822 . 0.962 no
C701 H7011 . 1.000 no
C701 H7012 . 1.000 no
C701 H7013 . 1.000 no
C702 H6811 . 0.531 no
C702 H7021 . 1.000 no
C702 H7022 . 1.000 no
C702 H7023 . 1.000 no
C711 H6521 . 1.077 no
C711 H6523 . 0.719 no
C711 H7111 . 1.000 no
C711 H7112 . 1.000 no
C711 H7113 . 1.000 no
C712 H6511 . 0.929 no
C712 H6512 . 0.984 no
C712 H7121 . 1.000 no
C712 H7122 . 1.000 no
C712 H7123 . 1.000 no
H4511 H4821 . 0.586 no
H4711 H5322 . 0.532 no
H4712 H5323 . 0.727 no
H4521 H4811 . 0.140 no
H4621 H5011 . 0.783 no
H4722 H5311 . 0.806 no
H4911 H5222 . 0.740 no
H4912 H5221 . 0.749 no
H4921 H5213 . 0.537 no
H4923 H5211 . 0.589 no
H6511 H7121 . 0.823 no
H6321 H6611 . 0.469 no
H6423 H6711 . 0.821 no
H6521 H7113 . 0.716 no
H6523 H7112 . 0.728 no
H6811 H7021 . 0.633 no
H6821 H7013 . 0.458 no
H6822 H7012 . 0.766 no
H6823 H7011 . 0.838 no
